data_7003229
loop_
_publ_author_name
'Maiti, Biplab K.'
'Pal, Kuntal'
'Sarkar, Sabyasachi'

_publ_section_title
;
 Two enantiomers of [Cu3(mnt)3]3&#x2212; as ligands to Cu(i) or Ag(i)
 in building [Cu6M2(mnt)6]4&#x2212; complexes (M = Cu or Ag) with the
 reversal of the reaction by X&#x2212; (X = Cl, Br)
;
_journal_issue 8
_journal_name_full 'Dalton Transactions'
_journal_page_first 1003
_journal_page_last 1008
_journal_paper_doi 10.1039/b714550k
_journal_year 2008
_chemical_formula_moiety '3(C16 H36 N), C12 Cu3 N6 S6'
_chemical_formula_sum 'C60 H108 Cu3 N9 S6'
_chemical_formula_weight 1338.62
_chemical_name_common
;Tetrabutylammonium tris(2,2-dicyano-1,1-ethenedithiolato)tris-
cuprate(i)
;
_chemical_name_systematic 'Tetrabutylammonium tris(2,2-dicyano-1,1-ethenedithiolato)tris-cuprate(I)'
_space_group_IT_number 4
_symmetry_cell_setting monoclinic
_symmetry_Int_Tables_number 4
_symmetry_space_group_name_Hall 'P 2yb'
_symmetry_space_group_name_H-M 'P 1 21 1'
_atom_sites_solution_hydrogens geom
_atom_sites_solution_primary direct
_atom_sites_solution_secondary difmap
_audit_creation_method SHELXL-97
_cell_angle_alpha 90.00
_cell_angle_beta 113.2850(10)
_cell_angle_gamma 90.00
_cell_formula_units_Z 6
_cell_length_a 23.8615(14)
_cell_length_b 16.7245(10)
_cell_length_c 29.5431(18)
_cell_measurement_temperature 100(2)
_cell_volume 10829.5(11)
_computing_cell_refinement 'SAINT 6.45 ( Bruker, 2003)'
_computing_data_collection 'SMART 5.628 (Bruker, 2003)'
_computing_data_reduction 'SAINT 6.45 (Bruker, 2003)'
_computing_molecular_graphics 'Diamond 2.1e, Ortep'
_computing_publication_material 'WinGX publication routines (Farrugia, 1999)'
_computing_structure_refinement 'SHELXL-97 (Sheldrick, 1997)'
_computing_structure_solution SIR-97
_diffrn_ambient_temperature 100(2)
_diffrn_measured_fraction_theta_full 0.985
_diffrn_measured_fraction_theta_max 0.985
_diffrn_measurement_device_type 'Bruker SMART APEX'
_diffrn_measurement_method /w-scans
_diffrn_radiation_monochromator graphite
_diffrn_radiation_type MoK\a
_diffrn_radiation_wavelength 0.71069
_diffrn_reflns_av_R_equivalents 0.0901
_diffrn_reflns_av_sigmaI/netI 0.2607
_diffrn_reflns_limit_h_max 22
_diffrn_reflns_limit_h_min -31
_diffrn_reflns_limit_k_max 21
_diffrn_reflns_limit_k_min -22
_diffrn_reflns_limit_l_max 39
_diffrn_reflns_limit_l_min -35
_diffrn_reflns_number 72060
_diffrn_reflns_theta_full 28.34
_diffrn_reflns_theta_max 28.34
_diffrn_reflns_theta_min 1.93
_diffrn_source 'fine-focus sealed tube'
_exptl_absorpt_coefficient_mu 1.090
_exptl_absorpt_correction_T_max 0.9178
_exptl_absorpt_correction_T_min 0.8113
_exptl_absorpt_correction_type empirical
_exptl_crystal_colour Yellow
_exptl_crystal_density_diffrn 1.232
_exptl_crystal_density_method 'not measured'
_exptl_crystal_description block
_exptl_crystal_F_000 4284
_exptl_crystal_size_max 0.20
_exptl_crystal_size_mid 0.10
_exptl_crystal_size_min 0.08
_refine_diff_density_max 0.96
_refine_diff_density_min -0.838
_refine_diff_density_rms 0.124
_refine_ls_abs_structure_details 'Flack H D (1983), Acta Cryst. A39, 876-881'
_refine_ls_abs_structure_Flack 0.00(3)
_refine_ls_extinction_method none
_refine_ls_goodness_of_fit_ref 1.036
_refine_ls_hydrogen_treatment constr
_refine_ls_matrix_type full
_refine_ls_number_parameters 2107
_refine_ls_number_reflns 49349
_refine_ls_number_restraints 8
_refine_ls_restrained_S_all 1.036
_refine_ls_R_factor_all 0.2417
_refine_ls_R_factor_gt 0.0985
_refine_ls_shift/su_max 0.002
_refine_ls_shift/su_mean 0.000
_refine_ls_structure_factor_coef Fsqd
_refine_ls_weighting_details 'calc w=1/[\s^2^(Fo^2^)+(0.0892P)^2^+30.5231P] where P=(Fo^2^+2Fc^2^)/3'
_refine_ls_weighting_scheme calc
_refine_ls_wR_factor_gt 0.2362
_refine_ls_wR_factor_ref 0.2493
_reflns_number_gt 22223
_reflns_number_total 49349
_reflns_threshold_expression >2sigma(I)
_cod_data_source_file b714550k.txt
_cod_data_source_block 9sepb
_cod_depositor_comments
;
The following automatic conversions were performed:
'_exptl_absorpt_correction_type' value 'Empirical' changed to 'empirical'
according to '/home/saulius/struct/CIF-dictionaries/cif_core.dic'
dictionary named 'cif_core.dic' version 2.4.1 from 2010-06-29.

Automatic conversion script
Id: cif_fix_enum 1527 2010-12-29 10:47:43Z saulius 
;
_cod_original_sg_symbol_H-M 'P 21'
_cod_database_code 7003229

loop_
_symmetry_equiv_pos_as_xyz
'x, y, z'
'-x, y+1/2, -z'

loop_
_atom_site_label
_atom_site_type_symbol
_atom_site_fract_x
_atom_site_fract_y
_atom_site_fract_z
_atom_site_U_iso_or_equiv
_atom_site_adp_type
_atom_site_occupancy
_atom_site_symmetry_multiplicity
_atom_site_calc_flag
_atom_site_refinement_flags
_atom_site_disorder_assembly
_atom_site_disorder_group
Cu1 Cu 0.99030(7) 0.56577(11) 0.83437(7) 0.0406(5) Uani 1 1 d . . .
Cu2 Cu 0.87441(7) 0.55738(11) 0.83745(6) 0.0409(5) Uani 1 1 d . . .
Cu3 Cu 0.89475(7) 0.48707(11) 0.76082(7) 0.0396(5) Uani 1 1 d . . .
Cu4 Cu 0.33635(6) 0.08279(10) 0.82964(6) 0.0313(4) Uani 1 1 d . . .
Cu5 Cu 0.44784(6) 0.09163(10) 0.81738(6) 0.0291(4) Uani 1 1 d . . .
Cu6 Cu 0.44068(7) -0.00075(10) 0.88840(6) 0.0315(4) Uani 1 1 d . . .
Cu7 Cu 0.75058(8) 0.97037(13) 0.57240(7) 0.0511(6) Uani 1 1 d . . .
Cu8 Cu 0.66342(7) 1.04955(13) 0.50205(6) 0.0455(5) Uani 1 1 d . . .
Cu9 Cu 0.79007(8) 1.04814(14) 0.51019(6) 0.0547(6) Uani 1 1 d . . .
S1 S 0.99283(15) 0.4592(2) 0.78724(14) 0.0432(10) Uani 1 1 d . . .
S2 S 1.03361(18) 0.6510(3) 0.80050(18) 0.0520(11) Uani 1 1 d . . .
S3 S 0.96730(14) 0.5595(2) 0.90059(14) 0.0409(9) Uani 1 1 d . . .
S4 S 0.84705(16) 0.6787(3) 0.84989(16) 0.0517(11) Uani 1 1 d . . .
S5 S 0.83256(16) 0.4465(2) 0.79751(13) 0.0383(9) Uani 1 1 d . . .
S6 S 0.82189(15) 0.5254(2) 0.69040(14) 0.0383(9) Uani 1 1 d . . .
S7 S 0.30572(17) 0.2087(3) 0.83295(15) 0.0457(10) Uani 1 1 d . . .
S8 S 0.35417(14) 0.1008(2) 0.75997(12) 0.0306(8) Uani 1 1 d . . .
S9 S 0.50210(14) -0.0214(2) 0.85004(13) 0.0338(8) Uani 1 1 d . . .
S10 S 0.52196(15) 0.1772(2) 0.85516(14) 0.0352(9) Uani 1 1 d . . .
S11 S 0.34190(14) -0.0314(2) 0.87007(12) 0.0339(8) Uani 1 1 d . . .
S12 S 0.46322(13) 0.0391(2) 0.96546(12) 0.0319(8) Uani 1 1 d . . .
S13 S 0.83206(19) 0.9399(3) 0.55427(16) 0.0668(15) Uani 1 1 d . . .
S14 S 0.80468(17) 1.0276(3) 0.64467(15) 0.0499(11) Uani 1 1 d . . .
S15 S 0.65264(16) 0.9337(2) 0.53880(13) 0.0380(9) Uani 1 1 d . . .
S16 S 0.6224(2) 1.1295(3) 0.54072(18) 0.0634(13) Uani 1 1 d . . .
S17 S 0.69934(16) 1.0521(3) 0.44363(13) 0.0448(10) Uani 1 1 d . . .
S18 S 0.81847(19) 1.1710(3) 0.49956(17) 0.0669(14) Uani 1 1 d . . .
N1 N 1.0237(8) 0.4311(11) 0.6744(6) 0.089(6) Uani 1 1 d . . .
N2 N 1.0782(6) 0.6577(11) 0.6947(7) 0.082(6) Uani 1 1 d . . .
N3 N 1.0577(6) 0.7054(10) 0.9962(6) 0.070(5) Uani 1 1 d . . .
N4 N 0.9106(8) 0.8416(12) 0.9390(7) 0.095(6) Uani 1 1 d . . .
N5 N 0.6666(5) 0.4443(8) 0.7662(4) 0.044(3) Uani 1 1 d . . .
N6 N 0.6552(5) 0.5147(8) 0.6336(5) 0.051(4) Uani 1 1 d . . .
N7 N 0.2996(6) 0.3999(9) 0.7654(6) 0.065(5) Uani 1 1 d . . .
N8 N 0.3602(7) 0.2726(9) 0.6851(5) 0.060(4) Uani 1 1 d . . .
N9 N 0.6552(5) -0.0640(8) 0.9454(5) 0.047(3) Uani 1 1 d . . .
N10 N 0.6843(5) 0.1695(8) 0.9363(4) 0.042(3) Uani 1 1 d . . .
N11 N 0.2384(4) -0.0181(7) 0.9366(5) 0.045(3) Uani 1 1 d . . .
N12 N 0.3855(5) 0.0522(8) 1.0491(5) 0.044(3) Uani 1 1 d . . .
N13 N 1.0010(7) 0.9389(13) 0.6260(7) 0.121(8) Uani 1 1 d . . .
N14 N 0.9647(6) 1.0331(11) 0.7315(7) 0.101(7) Uani 1 1 d . . .
N15 N 0.5939(6) 0.8844(10) 0.6349(6) 0.069(5) Uani 1 1 d . . .
N16 N 0.5531(9) 1.1089(11) 0.6312(6) 0.088(6) Uani 1 1 d . . .
N17 N 0.6080(6) 1.2004(8) 0.3543(5) 0.052(4) Uani 1 1 d . . .
N18 N 0.7477(6) 1.3461(9) 0.4206(6) 0.061(4) Uani 1 1 d . . .
N19 N 0.4416(5) 0.2999(7) 0.9884(5) 0.041(3) Uani 1 1 d . . .
N20 N 0.1593(4) 0.4873(7) 0.9561(4) 0.037(3) Uani 1 1 d . . .
N21 N 0.1423(5) 0.9135(8) 0.7783(6) 0.059(4) Uani 1 1 d . . .
N22 N 0.7707(5) 0.4358(7) 0.9257(4) 0.037(3) Uani 1 1 d . . .
N23 N 0.4881(5) 0.4260(7) 0.6483(4) 0.039(3) Uani 1 1 d . . .
N24 N 0.8611(6) 0.2852(8) 0.6474(5) 0.053(4) Uani 1 1 d . . .
N25 N 0.5820(5) 0.4676(8) 0.3436(4) 0.042(3) Uani 1 1 d . . .
N26 N 0.7682(5) 0.7773(8) 0.6956(4) 0.043(3) Uani 1 1 d . . .
N27 N 0.8378(9) 0.9329(16) 0.3941(7) 0.115(8) Uani 1 1 d . . .
C1 C 1.0195(6) 0.5100(10) 0.7472(5) 0.046(4) Uani 1 1 d . . .
C2 C 1.0231(8) 0.4643(14) 0.7075(6) 0.074(7) Uani 1 1 d . . .
C3 C 1.0385(6) 0.5914(11) 0.7560(6) 0.051(4) Uani 1 1 d . . .
C4 C 1.0608(8) 0.6277(11) 0.7219(8) 0.065(5) Uani 1 1 d . . .
C5 C 0.9629(6) 0.6554(10) 0.9209(6) 0.046(4) Uani 1 1 d . . .
C7 C 0.9126(6) 0.7049(8) 0.9000(5) 0.037(4) Uani 1 1 d . . .
C6 C 1.0151(7) 0.6849(11) 0.9626(6) 0.053(5) Uani 1 1 d . . .
C8 C 0.9128(7) 0.7821(12) 0.9229(7) 0.059(5) Uani 1 1 d . . .
C9 C 0.7641(5) 0.4707(9) 0.7491(5) 0.041(4) Uani 1 1 d . . .
C10 C 0.7087(5) 0.4564(9) 0.7583(5) 0.035(3) Uani 1 1 d . . .
C11 C 0.7602(7) 0.5020(8) 0.7044(6) 0.042(4) Uani 1 1 d . . .
C12 C 0.7003(6) 0.5095(7) 0.6646(5) 0.028(3) Uani 1 1 d . . .
C13 C 0.3210(6) 0.2444(8) 0.7851(5) 0.034(3) Uani 1 1 d . . .
C15 C 0.3409(5) 0.2064(8) 0.7540(5) 0.032(3) Uani 1 1 d . . .
C14 C 0.3121(7) 0.3346(13) 0.7757(6) 0.056(5) Uani 1 1 d . . .
C16 C 0.3510(6) 0.2411(10) 0.7161(6) 0.042(4) Uani 1 1 d . . .
C17 C 0.5783(6) 0.1084(9) 0.8872(5) 0.036(3) Uani 1 1 d . . .
C19 C 0.5697(6) 0.0286(8) 0.8863(5) 0.033(3) Uani 1 1 d . . .
C18 C 0.6387(6) 0.1405(8) 0.9140(5) 0.029(3) Uani 1 1 d . . .
C20 C 0.6198(6) -0.0235(8) 0.9189(5) 0.036(3) Uani 1 1 d . . .
C21 C 0.3917(5) 0.0190(7) 0.9669(5) 0.027(2) Uani 1 1 d . . .
C23 C 0.3417(5) -0.0051(7) 0.9279(5) 0.027(2) Uani 1 1 d . . .
C22 C 0.3881(5) 0.0368(8) 1.0127(5) 0.033(2) Uani 1 1 d . . .
C24 C 0.2857(5) -0.0120(8) 0.9332(4) 0.033(2) Uani 1 1 d . . .
C25 C 0.8894(7) 0.9716(13) 0.6097(7) 0.074(4) Uani 1 1 d . . .
C27 C 0.8760(7) 1.0016(11) 0.6473(6) 0.058(5) Uani 1 1 d . . .
C26 C 0.9511(8) 0.9539(12) 0.6189(7) 0.074(4) Uani 1 1 d . . .
C28 C 0.9275(8) 1.0211(11) 0.6947(7) 0.068(6) Uani 1 1 d . . .
C29 C 0.6186(6) 0.9792(9) 0.5749(5) 0.039(4) Uani 1 1 d . . .
C31 C 0.6056(7) 1.0578(10) 0.5752(6) 0.050(4) Uani 1 1 d . . .
C30 C 0.6058(7) 0.9265(11) 0.6098(6) 0.052(4) Uani 1 1 d . . .
C32 C 0.5772(9) 1.0847(12) 0.6076(8) 0.075(6) Uani 1 1 d . . .
C33 C 0.7030(7) 1.1546(8) 0.4284(5) 0.035(3) Uani 1 1 d . . .
C35 C 0.7518(7) 1.1992(10) 0.4513(5) 0.045(4) Uani 1 1 d . . .
C34 C 0.6513(6) 1.1802(10) 0.3885(6) 0.051(3) Uani 1 1 d . . .
C36 C 0.7502(6) 1.2841(12) 0.4355(6) 0.051(3) Uani 1 1 d . . .
C37 C 0.4958(6) 0.2674(9) 0.9833(6) 0.042(4) Uani 1 1 d . . .
H37A H 0.4869 0.2621 0.9484 0.050 Uiso 1 1 calc R . .
H37B H 0.5030 0.2141 0.9973 0.050 Uiso 1 1 calc R . .
C38 C 0.5553(7) 0.3161(10) 1.0073(7) 0.062(5) Uani 1 1 d . . .
H38A H 0.5504 0.3673 0.9909 0.074 Uiso 1 1 calc R . .
H38B H 0.5629 0.3261 1.0416 0.074 Uiso 1 1 calc R . .
C39 C 0.6102(7) 0.2721(9) 1.0044(7) 0.052(4) Uani 1 1 d . . .
H39A H 0.6017 0.2599 0.9702 0.062 Uiso 1 1 calc R . .
H39B H 0.6455 0.3070 1.0166 0.062 Uiso 1 1 calc R . .
C40 C 0.6250(7) 0.1949(11) 1.0341(7) 0.068(6) Uani 1 1 d . . .
H40A H 0.6487 0.2069 1.0681 0.102 Uiso 1 1 calc R . .
H40B H 0.6480 0.1603 1.0219 0.102 Uiso 1 1 calc R . .
H40C H 0.5878 0.1689 1.0309 0.102 Uiso 1 1 calc R . .
C41 C 0.4258(7) 0.3821(9) 0.9659(7) 0.060(5) Uani 1 1 d . . .
H41A H 0.4584 0.4183 0.9848 0.073 Uiso 1 1 calc R . .
H41B H 0.3892 0.3999 0.9696 0.073 Uiso 1 1 calc R . .
C42 C 0.4151(12) 0.3904(12) 0.9113(9) 0.103(8) Uani 1 1 d . . .
H42A H 0.3872 0.3498 0.8914 0.124 Uiso 1 1 calc R . .
H42B H 0.4532 0.3867 0.9068 0.124 Uiso 1 1 calc R . .
C43 C 0.3859(14) 0.4785(15) 0.8979(13) 0.192(18) Uani 1 1 d D . .
H43A H 0.3496 0.4762 0.8676 0.231 Uiso 1 1 calc R . .
H43B H 0.3738 0.4970 0.9239 0.231 Uiso 1 1 calc R . .
C44 C 0.4292(15) 0.5351(16) 0.8921(12) 0.22(2) Uani 1 1 d D . .
H44A H 0.4582 0.5511 0.9240 0.335 Uiso 1 1 calc R . .
H44B H 0.4077 0.5813 0.8744 0.335 Uiso 1 1 calc R . .
H44C H 0.4503 0.5102 0.8741 0.335 Uiso 1 1 calc R . .
C45 C 0.4516(7) 0.3094(10) 1.0403(6) 0.052(5) Uani 1 1 d . . .
H45A H 0.4130 0.3258 1.0413 0.063 Uiso 1 1 calc R . .
H45B H 0.4798 0.3534 1.0534 0.063 Uiso 1 1 calc R . .
C46 C 0.4754(7) 0.2395(11) 1.0758(6) 0.062(5) Uani 1 1 d . . .
H46A H 0.4520 0.1921 1.0607 0.075 Uiso 1 1 calc R . .
H46B H 0.5175 0.2295 1.0808 0.075 Uiso 1 1 calc R . .
C47 C 0.4723(9) 0.2515(13) 1.1237(7) 0.081(7) Uani 1 1 d . . .
H47A H 0.4312 0.2677 1.1186 0.097 Uiso 1 1 calc R . .
H47B H 0.4997 0.2948 1.1407 0.097 Uiso 1 1 calc R . .
C48 C 0.4896(10) 0.1759(12) 1.1573(8) 0.098(8) Uani 1 1 d . . .
H48A H 0.4714 0.1295 1.1380 0.147 Uiso 1 1 calc R . .
H48B H 0.4749 0.1817 1.1830 0.147 Uiso 1 1 calc R . .
H48C H 0.5332 0.1698 1.1716 0.147 Uiso 1 1 calc R . .
C49 C 0.3901(6) 0.2419(8) 0.9636(5) 0.032(3) Uani 1 1 d . . .
H49A H 0.4006 0.1919 0.9816 0.038 Uiso 1 1 calc R . .
H49B H 0.3883 0.2317 0.9307 0.038 Uiso 1 1 calc R . .
C50 C 0.3267(6) 0.2650(8) 0.9588(5) 0.032(3) Uani 1 1 d . . .
H50A H 0.3288 0.2878 0.9897 0.038 Uiso 1 1 calc R . .
H50B H 0.3102 0.3053 0.9334 0.038 Uiso 1 1 calc R . .
C51 C 0.2854(6) 0.1944(8) 0.9462(6) 0.038(4) Uani 1 1 d . . .
H51A H 0.3022 0.1552 0.9724 0.045 Uiso 1 1 calc R . .
H51B H 0.2857 0.1706 0.9164 0.045 Uiso 1 1 calc R . .
C52 C 0.2184(6) 0.2101(11) 0.9384(6) 0.057(5) Uani 1 1 d . . .
H52A H 0.2170 0.2300 0.9684 0.086 Uiso 1 1 calc R . .
H52B H 0.1957 0.1612 0.9292 0.086 Uiso 1 1 calc R . .
H52C H 0.2010 0.2490 0.9127 0.086 Uiso 1 1 calc R . .
C53 C 0.1943(7) 0.4539(10) 0.9257(6) 0.053(4) Uani 1 1 d . . .
H53A H 0.2308 0.4860 0.9334 0.064 Uiso 1 1 calc R . .
H53B H 0.2075 0.4001 0.9373 0.064 Uiso 1 1 calc R . .
C54 C 0.1627(5) 0.4506(9) 0.8716(5) 0.036(4) Uani 1 1 d . . .
H54A H 0.1270 0.4168 0.8631 0.043 Uiso 1 1 calc R . .
H54B H 0.1489 0.5039 0.8593 0.043 Uiso 1 1 calc R . .
C55 C 0.2015(7) 0.4197(11) 0.8474(7) 0.061(5) Uani 1 1 d . . .
H55A H 0.2160 0.3668 0.8601 0.074 Uiso 1 1 calc R . .
H55B H 0.2369 0.4542 0.8553 0.074 Uiso 1 1 calc R . .
C56 C 0.1666(7) 0.4151(13) 0.7897(7) 0.077(6) Uani 1 1 d . . .
H56A H 0.1277 0.3901 0.7817 0.115 Uiso 1 1 calc R . .
H56B H 0.1902 0.3842 0.7761 0.115 Uiso 1 1 calc R . .
H56C H 0.1608 0.4681 0.7761 0.115 Uiso 1 1 calc R . .
C57 C 0.1399(5) 0.5736(7) 0.9399(5) 0.035(3) Uani 1 1 d . . .
H57A H 0.1144 0.5738 0.9049 0.042 Uiso 1 1 calc R . .
H57B H 0.1153 0.5928 0.9571 0.042 Uiso 1 1 calc R . .
C58 C 0.1921(6) 0.6310(8) 0.9493(5) 0.037(4) Uani 1 1 d . . .
H58A H 0.2147 0.6167 0.9295 0.044 Uiso 1 1 calc R . .
H58B H 0.2197 0.6298 0.9838 0.044 Uiso 1 1 calc R . .
C59 C 0.1635(8) 0.7150(10) 0.9350(7) 0.063(5) Uani 1 1 d . . .
H59A H 0.1381 0.7163 0.9000 0.075 Uiso 1 1 calc R . .
H59B H 0.1378 0.7263 0.9528 0.075 Uiso 1 1 calc R . .
C60 C 0.2134(8) 0.7794(11) 0.9472(7) 0.069(6) Uani 1 1 d . . .
H60A H 0.2413 0.7741 0.9810 0.103 Uiso 1 1 calc R . .
H60B H 0.1950 0.8314 0.9421 0.103 Uiso 1 1 calc R . .
H60C H 0.2351 0.7727 0.9261 0.103 Uiso 1 1 calc R . .
C61 C 0.2004(6) 0.4820(8) 1.0093(5) 0.038(4) Uani 1 1 d . . .
H61A H 0.2376 0.5106 1.0141 0.046 Uiso 1 1 calc R . .
H61B H 0.2112 0.4262 1.0169 0.046 Uiso 1 1 calc R . .
C62 C 0.1764(6) 0.5138(9) 1.0469(6) 0.048(4) Uani 1 1 d . . .
H62A H 0.1648 0.5694 1.0394 0.057 Uiso 1 1 calc R . .
H62B H 0.1400 0.4842 1.0434 0.057 Uiso 1 1 calc R . .
C63 C 0.2211(7) 0.5081(10) 1.0992(6) 0.060(5) Uani 1 1 d . . .
H63A H 0.2036 0.5311 1.1209 0.072 Uiso 1 1 calc R . .
H63B H 0.2578 0.5376 1.1035 0.072 Uiso 1 1 calc R . .
C64 C 0.2367(9) 0.4201(11) 1.1122(7) 0.077(6) Uani 1 1 d . . .
H64A H 0.1997 0.3893 1.1014 0.116 Uiso 1 1 calc R . .
H64B H 0.2579 0.4148 1.1473 0.116 Uiso 1 1 calc R . .
H64C H 0.2621 0.4011 1.0963 0.116 Uiso 1 1 calc R . .
C65 C 0.0999(5) 0.4410(8) 0.9431(5) 0.033(3) Uani 1 1 d . . .
H65A H 0.0744 0.4506 0.9086 0.039 Uiso 1 1 calc R . .
H65B H 0.0787 0.4621 0.9625 0.039 Uiso 1 1 calc R . .
C66 C 0.1072(6) 0.3507(9) 0.9514(6) 0.048(4) Uani 1 1 d . . .
H66A H 0.1316 0.3398 0.9859 0.057 Uiso 1 1 calc R . .
H66B H 0.1281 0.3283 0.9321 0.057 Uiso 1 1 calc R . .
C67 C 0.0441(6) 0.3119(9) 0.9363(6) 0.048(4) Uani 1 1 d . . .
H67A H 0.0236 0.3339 0.9560 0.058 Uiso 1 1 calc R . .
H67B H 0.0196 0.3238 0.9020 0.058 Uiso 1 1 calc R . .
C68 C 0.0501(8) 0.2233(10) 0.9434(7) 0.070(6) Uani 1 1 d . . .
H68A H 0.0691 0.2013 0.9230 0.104 Uiso 1 1 calc R . .
H68B H 0.0103 0.2001 0.9345 0.104 Uiso 1 1 calc R . .
H68C H 0.0746 0.2116 0.9773 0.104 Uiso 1 1 calc R . .
C69 C 0.1438(9) 0.9174(13) 0.7253(7) 0.088(6) Uani 1 1 d . . .
H69A H 0.1343 0.8647 0.7105 0.106 Uiso 1 1 calc R . .
H69B H 0.1119 0.9534 0.7051 0.106 Uiso 1 1 calc R . .
C70 C 0.2003(9) 0.9431(13) 0.7239(7) 0.088(6) Uani 1 1 d . . .
H70A H 0.2328 0.9078 0.7441 0.106 Uiso 1 1 calc R . .
H70B H 0.2097 0.9966 0.7375 0.106 Uiso 1 1 calc R . .
C71 C 0.1967(11) 0.9429(16) 0.6665(9) 0.108(8) Uani 1 1 d . . .
H71A H 0.2296 0.9739 0.6639 0.129 Uiso 1 1 calc R . .
H71B H 0.1979 0.8890 0.6550 0.129 Uiso 1 1 calc R . .
C72 C 0.1521(15) 0.971(4) 0.6460(19) 0.42(5) Uani 1 1 d . . .
H72A H 0.1460 1.0140 0.6654 0.634 Uiso 1 1 calc R . .
H72B H 0.1203 0.9323 0.6394 0.634 Uiso 1 1 calc R . .
H72C H 0.1511 0.9922 0.6155 0.634 Uiso 1 1 calc R . .
C73 C 0.1601(6) 0.9924(9) 0.8050(6) 0.053(4) Uani 1 1 d . . .
H73A H 0.2017 1.0049 0.8096 0.064 Uiso 1 1 calc R . .
H73B H 0.1590 0.9871 0.8373 0.064 Uiso 1 1 calc R . .
C74 C 0.1178(11) 1.0629(13) 0.7772(10) 0.164(15) Uani 1 1 d . . .
H74A H 0.0753 1.0485 0.7676 0.196 Uiso 1 1 calc R . .
H74B H 0.1244 1.0765 0.7478 0.196 Uiso 1 1 calc R . .
C75 C 0.1352(9) 1.1361(10) 0.8144(9) 0.080(7) Uani 1 1 d . . .
H75A H 0.1330 1.1196 0.8452 0.096 Uiso 1 1 calc R . .
H75B H 0.1767 1.1528 0.8214 0.096 Uiso 1 1 calc R . .
C76 C 0.0956(13) 1.1999(17) 0.7945(12) 0.190(19) Uani 1 1 d . . .
H76A H 0.0868 1.2042 0.7599 0.284 Uiso 1 1 calc R . .
H76B H 0.1143 1.2484 0.8108 0.284 Uiso 1 1 calc R . .
H76C H 0.0584 1.1910 0.7989 0.284 Uiso 1 1 calc R . .
C77 C 0.0799(7) 0.8894(11) 0.7720(9) 0.072(6) Uani 1 1 d . . .
H77A H 0.0515 0.9291 0.7514 0.086 Uiso 1 1 calc R . .
H77B H 0.0704 0.8392 0.7541 0.086 Uiso 1 1 calc R . .
C78 C 0.0688(8) 0.8800(13) 0.8156(9) 0.093(8) Uani 1 1 d . . .
H78A H 0.0804 0.9290 0.8346 0.112 Uiso 1 1 calc R . .
H78B H 0.0949 0.8376 0.8352 0.112 Uiso 1 1 calc R . .
C79 C 0.0005(7) 0.8597(11) 0.8063(7) 0.066(5) Uani 1 1 d . . .
H79A H -0.0249 0.9063 0.7928 0.080 Uiso 1 1 calc R . .
H79B H -0.0141 0.8168 0.7824 0.080 Uiso 1 1 calc R . .
C80 C -0.0045(10) 0.8367(14) 0.8503(8) 0.092(7) Uani 1 1 d . . .
H80A H 0.0342 0.8176 0.8732 0.139 Uiso 1 1 calc R . .
H80B H -0.0344 0.7950 0.8435 0.139 Uiso 1 1 calc R . .
H80C H -0.0169 0.8819 0.8642 0.139 Uiso 1 1 calc R . .
C81 C 0.1905(7) 0.8545(11) 0.8117(6) 0.062(5) Uani 1 1 d . . .
H81A H 0.2304 0.8720 0.8143 0.074 Uiso 1 1 calc R . .
H81B H 0.1903 0.8567 0.8445 0.074 Uiso 1 1 calc R . .
C82 C 0.1816(7) 0.7711(9) 0.7947(6) 0.044(4) Uani 1 1 d . . .
H82A H 0.1764 0.7684 0.7605 0.052 Uiso 1 1 calc R . .
H82B H 0.1453 0.7494 0.7973 0.052 Uiso 1 1 calc R . .
C83 C 0.2393(7) 0.7210(11) 0.8278(7) 0.065(5) Uani 1 1 d . . .
H83A H 0.2736 0.7349 0.8195 0.078 Uiso 1 1 calc R . .
H83B H 0.2501 0.7342 0.8622 0.078 Uiso 1 1 calc R . .
C84 C 0.2271(9) 0.6340(11) 0.8204(8) 0.092(7) Uani 1 1 d . . .
H84A H 0.2021 0.6174 0.8373 0.138 Uiso 1 1 calc R . .
H84B H 0.2650 0.6053 0.8333 0.138 Uiso 1 1 calc R . .
H84C H 0.2064 0.6230 0.7858 0.138 Uiso 1 1 calc R . .
C85 C 0.7897(8) 0.3773(11) 0.8943(6) 0.061(5) Uani 1 1 d . . .
H85A H 0.8252 0.3989 0.8903 0.073 Uiso 1 1 calc R . .
H85B H 0.7569 0.3743 0.8618 0.073 Uiso 1 1 calc R . .
C86 C 0.8047(8) 0.2920(9) 0.9149(7) 0.059(5) Uani 1 1 d . . .
H86A H 0.7697 0.2696 0.9194 0.070 Uiso 1 1 calc R . .
H86B H 0.8387 0.2935 0.9467 0.070 Uiso 1 1 calc R . .
C87 C 0.8210(8) 0.2392(10) 0.8793(7) 0.066(5) Uani 1 1 d . . .
H87A H 0.8491 0.2678 0.8688 0.079 Uiso 1 1 calc R . .
H87B H 0.8412 0.1911 0.8963 0.079 Uiso 1 1 calc R . .
C88 C 0.7649(10) 0.2165(15) 0.8347(7) 0.110(9) Uani 1 1 d . . .
H88A H 0.7312 0.2087 0.8443 0.165 Uiso 1 1 calc R . .
H88B H 0.7725 0.1678 0.8209 0.165 Uiso 1 1 calc R . .
H88C H 0.7552 0.2584 0.8107 0.165 Uiso 1 1 calc R . .
C89 C 0.7625(7) 0.5182(12) 0.9005(6) 0.065(6) Uani 1 1 d . . .
H89A H 0.7994 0.5306 0.8956 0.078 Uiso 1 1 calc R . .
H89B H 0.7295 0.5142 0.8682 0.078 Uiso 1 1 calc R . .
C90 C 0.7490(7) 0.5864(9) 0.9273(6) 0.048(4) Uani 1 1 d . . .
H90A H 0.7869 0.6058 0.9524 0.057 Uiso 1 1 calc R . .
H90B H 0.7233 0.5678 0.9437 0.057 Uiso 1 1 calc R . .
C91 C 0.7170(7) 0.6549(11) 0.8922(6) 0.062(5) Uani 1 1 d . . .
H91A H 0.7413 0.6714 0.8743 0.075 Uiso 1 1 calc R . .
H91B H 0.6777 0.6368 0.8686 0.075 Uiso 1 1 calc R . .
C92 C 0.7084(9) 0.7223(12) 0.9200(8) 0.085(7) Uani 1 1 d . . .
H92A H 0.6765 0.7101 0.9310 0.127 Uiso 1 1 calc R . .
H92B H 0.6973 0.7688 0.8992 0.127 Uiso 1 1 calc R . .
H92C H 0.7456 0.7325 0.9479 0.127 Uiso 1 1 calc R . .
C93 C 0.7130(7) 0.4089(9) 0.9298(5) 0.043(4) Uani 1 1 d . . .
H93A H 0.7086 0.4378 0.9567 0.052 Uiso 1 1 calc R . .
H93B H 0.7168 0.3526 0.9383 0.052 Uiso 1 1 calc R . .
C94 C 0.6551(6) 0.4205(9) 0.8837(6) 0.046(4) Uani 1 1 d . . .
H94A H 0.6615 0.4000 0.8554 0.055 Uiso 1 1 calc R . .
H94B H 0.6462 0.4771 0.8785 0.055 Uiso 1 1 calc R . .
C95 C 0.5999(7) 0.3771(9) 0.8878(6) 0.052(4) Uani 1 1 d . . .
H95A H 0.5971 0.3917 0.9186 0.063 Uiso 1 1 calc R . .
H95B H 0.6061 0.3198 0.8880 0.063 Uiso 1 1 calc R . .
C96 C 0.5394(6) 0.3997(10) 0.8440(6) 0.058(5) Uani 1 1 d . . .
H96A H 0.5285 0.4537 0.8480 0.087 Uiso 1 1 calc R . .
H96B H 0.5075 0.3642 0.8434 0.087 Uiso 1 1 calc R . .
H96C H 0.5448 0.3952 0.8136 0.087 Uiso 1 1 calc R . .
C97 C 0.8207(6) 0.4419(9) 0.9779(5) 0.043(4) Uani 1 1 d . . .
H97A H 0.8077 0.4799 0.9966 0.052 Uiso 1 1 calc R . .
H97B H 0.8251 0.3903 0.9938 0.052 Uiso 1 1 calc R . .
C98 C 0.8802(7) 0.4670(12) 0.9793(7) 0.068(5) Uani 1 1 d . . .
H98A H 0.8761 0.5157 0.9604 0.081 Uiso 1 1 calc R . .
H98B H 0.8971 0.4257 0.9653 0.081 Uiso 1 1 calc R . .
C99 C 0.9233(7) 0.4816(15) 1.0350(7) 0.086(7) Uani 1 1 d . . .
H99A H 0.9055 0.5229 1.0483 0.103 Uiso 1 1 calc R . .
H99B H 0.9254 0.4329 1.0535 0.103 Uiso 1 1 calc R . .
C100 C 0.9879(8) 0.5067(12) 1.0426(8) 0.086(7) Uani 1 1 d . . .
H10U H 1.0105 0.4606 1.0399 0.129 Uiso 1 1 calc R . .
H10V H 1.0079 0.5300 1.0747 0.129 Uiso 1 1 calc R . .
H10W H 0.9862 0.5451 1.0180 0.129 Uiso 1 1 calc R . .
C101 C 0.4673(7) 0.3867(10) 0.6002(6) 0.050(4) Uani 1 1 d . . .
H10A H 0.4403 0.4230 0.5756 0.060 Uiso 1 1 calc R . .
H10B H 0.4436 0.3399 0.6010 0.060 Uiso 1 1 calc R . .
C102 C 0.5193(8) 0.3602(12) 0.5840(7) 0.070(6) Uani 1 1 d . . .
H10C H 0.5481 0.3271 0.6096 0.084 Uiso 1 1 calc R . .
H10D H 0.5409 0.4073 0.5803 0.084 Uiso 1 1 calc R . .
C103 C 0.4947(10) 0.3122(14) 0.5341(9) 0.101(8) Uani 1 1 d . . .
H10E H 0.4680 0.3465 0.5081 0.121 Uiso 1 1 calc R . .
H10F H 0.5289 0.2975 0.5259 0.121 Uiso 1 1 calc R . .
C104 C 0.4624(7) 0.2420(12) 0.5360(7) 0.080(7) Uani 1 1 d . . .
H10G H 0.4901 0.2041 0.5580 0.121 Uiso 1 1 calc R . .
H10H H 0.4441 0.2190 0.5036 0.121 Uiso 1 1 calc R . .
H10I H 0.4312 0.2552 0.5476 0.121 Uiso 1 1 calc R . .
C105 C 0.5233(6) 0.5019(10) 0.6481(6) 0.053(4) Uani 1 1 d . . .
H10J H 0.5603 0.4867 0.6441 0.064 Uiso 1 1 calc R . .
H10K H 0.5354 0.5271 0.6801 0.064 Uiso 1 1 calc R . .
C106 C 0.4900(6) 0.5639(10) 0.6088(5) 0.048(4) Uani 1 1 d . . .
H10L H 0.4493 0.5727 0.6077 0.057 Uiso 1 1 calc R . .
H10M H 0.4864 0.5451 0.5767 0.057 Uiso 1 1 calc R . .
C107 C 0.5276(7) 0.6446(10) 0.6221(8) 0.068(6) Uani 1 1 d . . .
H10N H 0.5314 0.6632 0.6542 0.082 Uiso 1 1 calc R . .
H10O H 0.5683 0.6357 0.6232 0.082 Uiso 1 1 calc R . .
C108 C 0.4949(8) 0.7074(11) 0.5832(7) 0.074(6) Uani 1 1 d . . .
H10P H 0.4541 0.6899 0.5639 0.111 Uiso 1 1 calc R . .
H10Q H 0.5164 0.7148 0.5620 0.111 Uiso 1 1 calc R . .
H10R H 0.4937 0.7571 0.5990 0.111 Uiso 1 1 calc R . .
C109 C 0.4299(8) 0.4453(10) 0.6563(6) 0.055(5) Uani 1 1 d . . .
H10S H 0.4015 0.4722 0.6271 0.066 Uiso 1 1 calc R . .
H10T H 0.4111 0.3954 0.6597 0.066 Uiso 1 1 calc R . .
C110 C 0.4391(7) 0.4968(11) 0.7005(6) 0.062(5) Uani 1 1 d . . .
H11G H 0.4545 0.5488 0.6966 0.074 Uiso 1 1 calc R . .
H11H H 0.4687 0.4720 0.7300 0.074 Uiso 1 1 calc R . .
C111 C 0.3780(7) 0.5064(11) 0.7057(5) 0.059(5) Uani 1 1 d . . .
H11I H 0.3476 0.5274 0.6752 0.071 Uiso 1 1 calc R . .
H11J H 0.3640 0.4547 0.7119 0.071 Uiso 1 1 calc R . .
C112 C 0.3855(10) 0.5629(13) 0.7478(7) 0.097(7) Uani 1 1 d . . .
H11K H 0.4234 0.5520 0.7749 0.146 Uiso 1 1 calc R . .
H11L H 0.3524 0.5554 0.7581 0.146 Uiso 1 1 calc R . .
H11M H 0.3854 0.6171 0.7371 0.146 Uiso 1 1 calc R . .
C113 C 0.5308(7) 0.3735(10) 0.6876(6) 0.055(5) Uani 1 1 d . . .
H11N H 0.5394 0.3978 0.7195 0.066 Uiso 1 1 calc R . .
H11O H 0.5689 0.3693 0.6833 0.066 Uiso 1 1 calc R . .
C114 C 0.5037(8) 0.2859(11) 0.6869(7) 0.064(5) Uani 1 1 d . . .
H11P H 0.4597 0.2888 0.6759 0.077 Uiso 1 1 calc R . .
H11Q H 0.5131 0.2524 0.6640 0.077 Uiso 1 1 calc R . .
C115 C 0.5287(10) 0.2524(14) 0.7336(8) 0.103(8) Uani 1 1 d . . .
H11R H 0.5130 0.1984 0.7311 0.123 Uiso 1 1 calc R . .
H11S H 0.5128 0.2821 0.7542 0.123 Uiso 1 1 calc R . .
C116 C 0.5944(8) 0.2481(12) 0.7598(8) 0.078(6) Uani 1 1 d . . .
H11T H 0.6112 0.2143 0.7421 0.117 Uiso 1 1 calc R . .
H11U H 0.6041 0.2264 0.7922 0.117 Uiso 1 1 calc R . .
H11V H 0.6115 0.3008 0.7626 0.117 Uiso 1 1 calc R . .
C117 C 0.8906(7) 0.2199(10) 0.6300(6) 0.051(4) Uani 1 1 d . . .
H11A H 0.8739 0.2211 0.5942 0.061 Uiso 1 1 calc R . .
H11B H 0.8791 0.1691 0.6397 0.061 Uiso 1 1 calc R . .
C118 C 0.9607(9) 0.2226(19) 0.6488(9) 0.122(11) Uani 1 1 d . . .
H11C H 0.9738 0.2750 0.6429 0.147 Uiso 1 1 calc R . .
H11D H 0.9788 0.2121 0.6839 0.147 Uiso 1 1 calc R . .
C119 C 0.9793(18) 0.163(2) 0.6232(15) 0.172(17) Uani 1 1 d . . .
H11E H 1.0180 0.1423 0.6461 0.206 Uiso 1 1 calc R . .
H11F H 0.9500 0.1201 0.6156 0.206 Uiso 1 1 calc R . .
C120 C 0.9861(12) 0.180(3) 0.5830(14) 0.24(3) Uani 1 1 d . . .
H12A H 0.9703 0.2330 0.5722 0.363 Uiso 1 1 calc R . .
H12B H 0.9644 0.1421 0.5581 0.363 Uiso 1 1 calc R . .
H12C H 1.0286 0.1789 0.5890 0.363 Uiso 1 1 calc R . .
C121 C 0.8661(8) 0.3673(11) 0.6268(5) 0.063(5) Uani 1 1 d D . .
H12D H 0.9090 0.3798 0.6369 0.076 Uiso 1 1 calc R . .
H12E H 0.8491 0.4065 0.6421 0.076 Uiso 1 1 calc R . .
C122 C 0.8348(11) 0.3776(14) 0.5709(6) 0.110(9) Uani 1 1 d D . .
H12F H 0.7913 0.3684 0.5600 0.132 Uiso 1 1 calc R . .
H12G H 0.8510 0.3392 0.5546 0.132 Uiso 1 1 calc R . .
C125 C 0.7946(7) 0.2633(11) 0.6340(7) 0.067(6) Uani 1 1 d . . .
H12I H 0.7753 0.2571 0.5985 0.080 Uiso 1 1 calc R . .
H12J H 0.7935 0.2115 0.6485 0.080 Uiso 1 1 calc R . .
C126 C 0.7567(8) 0.3194(13) 0.6491(8) 0.079(6) Uani 1 1 d . . .
H12K H 0.7502 0.3674 0.6292 0.095 Uiso 1 1 calc R . .
H12L H 0.7798 0.3346 0.6831 0.095 Uiso 1 1 calc R . .
C127 C 0.6952(8) 0.2887(14) 0.6448(8) 0.095(8) Uani 1 1 d . . .
H12M H 0.6738 0.2650 0.6125 0.114 Uiso 1 1 calc R . .
H12N H 0.6709 0.3328 0.6484 0.114 Uiso 1 1 calc R . .
C128 C 0.7040(11) 0.224(2) 0.6859(9) 0.148(13) Uani 1 1 d . . .
H12O H 0.7083 0.1724 0.6739 0.223 Uiso 1 1 calc R . .
H12P H 0.6690 0.2247 0.6944 0.223 Uiso 1 1 calc R . .
H12Q H 0.7399 0.2368 0.7146 0.223 Uiso 1 1 calc R . .
C129 C 0.8924(8) 0.2940(14) 0.7040(6) 0.073(6) Uani 1 1 d . . .
H12R H 0.9345 0.3097 0.7126 0.087 Uiso 1 1 calc R . .
H12S H 0.8725 0.3370 0.7141 0.087 Uiso 1 1 calc R . .
C130 C 0.8917(10) 0.2207(12) 0.7331(6) 0.081(7) Uani 1 1 d . . .
H13A H 0.9134 0.1774 0.7252 0.097 Uiso 1 1 calc R . .
H13B H 0.8501 0.2037 0.7253 0.097 Uiso 1 1 calc R . .
C131 C 0.9237(9) 0.2428(14) 0.7890(7) 0.085(7) Uani 1 1 d . . .
H13C H 0.9635 0.2659 0.7959 0.102 Uiso 1 1 calc R . .
H13D H 0.8994 0.2815 0.7977 0.102 Uiso 1 1 calc R . .
C132 C 0.9303(13) 0.1662(15) 0.8187(8) 0.130(11) Uani 1 1 d . . .
H13E H 0.8946 0.1587 0.8256 0.196 Uiso 1 1 calc R . .
H13F H 0.9655 0.1701 0.8491 0.196 Uiso 1 1 calc R . .
H13G H 0.9348 0.1215 0.8000 0.196 Uiso 1 1 calc R . .
C133 C 0.5664(8) 0.4492(18) 0.3882(6) 0.117(11) Uani 1 1 d . . .
H13H H 0.5557 0.4990 0.3996 0.140 Uiso 1 1 calc R . .
H13I H 0.5305 0.4153 0.3772 0.140 Uiso 1 1 calc R . .
C134 C 0.6119(7) 0.4121(10) 0.4281(6) 0.061(5) Uani 1 1 d . . .
H13J H 0.6501 0.4408 0.4377 0.073 Uiso 1 1 calc R . .
H13K H 0.6180 0.3574 0.4201 0.073 Uiso 1 1 calc R . .
C135 C 0.5875(9) 0.4140(12) 0.4718(6) 0.073(6) Uani 1 1 d . . .
H13L H 0.5787 0.4685 0.4782 0.087 Uiso 1 1 calc R . .
H13M H 0.5506 0.3825 0.4629 0.087 Uiso 1 1 calc R . .
C136 C 0.6393(10) 0.3783(17) 0.5181(7) 0.113(9) Uani 1 1 d . . .
H13N H 0.6626 0.3409 0.5080 0.170 Uiso 1 1 calc R . .
H13O H 0.6217 0.3513 0.5381 0.170 Uiso 1 1 calc R . .
H13P H 0.6654 0.4205 0.5369 0.170 Uiso 1 1 calc R . .
C137 C 0.6414(10) 0.5178(11) 0.3588(6) 0.076(6) Uani 1 1 d . . .
H13Q H 0.6749 0.4844 0.3797 0.091 Uiso 1 1 calc R . .
H13R H 0.6483 0.5286 0.3291 0.091 Uiso 1 1 calc R . .
C138 C 0.6459(9) 0.5953(15) 0.3848(7) 0.104(8) Uani 1 1 d . . .
H13S H 0.6423 0.5877 0.4161 0.125 Uiso 1 1 calc R . .
H13T H 0.6148 0.6325 0.3648 0.125 Uiso 1 1 calc R . .
C139 C 0.7135(11) 0.626(2) 0.3926(9) 0.17(2) Uani 1 1 d . . .
H13U H 0.7210 0.6152 0.3632 0.204 Uiso 1 1 calc R . .
H13V H 0.7169 0.6828 0.3988 0.204 Uiso 1 1 calc R . .
C140 C 0.753(3) 0.588(2) 0.4299(17) 0.32(4) Uani 1 1 d . . .
H14U H 0.7407 0.5890 0.4570 0.474 Uiso 1 1 calc R . .
H14V H 0.7923 0.6133 0.4395 0.474 Uiso 1 1 calc R . .
H14W H 0.7561 0.5334 0.4208 0.474 Uiso 1 1 calc R . .
C141 C 0.5933(7) 0.3874(8) 0.3239(5) 0.039(4) Uani 1 1 d . . .
H14J H 0.5573 0.3540 0.3156 0.046 Uiso 1 1 calc R . .
H14K H 0.6270 0.3604 0.3494 0.046 Uiso 1 1 calc R . .
C142 C 0.6084(6) 0.3985(9) 0.2765(5) 0.033(3) Uani 1 1 d . . .
H14L H 0.5785 0.4334 0.2530 0.040 Uiso 1 1 calc R . .
H14M H 0.6485 0.4224 0.2857 0.040 Uiso 1 1 calc R . .
C143 C 0.6069(8) 0.3157(10) 0.2538(6) 0.060(5) Uani 1 1 d . . .
H14N H 0.6333 0.2797 0.2789 0.072 Uiso 1 1 calc R . .
H14O H 0.5657 0.2946 0.2421 0.072 Uiso 1 1 calc R . .
C144 C 0.6272(7) 0.3185(10) 0.2115(5) 0.052(5) Uani 1 1 d . . .
H14P H 0.5974 0.3467 0.1843 0.079 Uiso 1 1 calc R . .
H14Q H 0.6314 0.2650 0.2014 0.079 Uiso 1 1 calc R . .
H14R H 0.6657 0.3455 0.2218 0.079 Uiso 1 1 calc R . .
C145 C 0.5297(7) 0.5132(12) 0.3032(6) 0.076(7) Uani 1 1 d . . .
H14A H 0.5203 0.5603 0.3180 0.091 Uiso 1 1 calc R . .
H14B H 0.5445 0.5314 0.2787 0.091 Uiso 1 1 calc R . .
C146 C 0.4740(7) 0.4693(10) 0.2783(6) 0.054(4) Uani 1 1 d . . .
H14C H 0.4617 0.4435 0.3024 0.065 Uiso 1 1 calc R . .
H14D H 0.4803 0.4282 0.2577 0.065 Uiso 1 1 calc R . .
C147 C 0.4201(10) 0.5316(18) 0.2442(11) 0.139(12) Uani 1 1 d . . .
H14E H 0.4081 0.5659 0.2652 0.166 Uiso 1 1 calc R . .
H14F H 0.4356 0.5651 0.2250 0.166 Uiso 1 1 calc R . .
C148 C 0.3671(8) 0.4862(16) 0.2111(7) 0.111(9) Uani 1 1 d . . .
H14G H 0.3360 0.5226 0.1913 0.166 Uiso 1 1 calc R . .
H14H H 0.3516 0.4536 0.2303 0.166 Uiso 1 1 calc R . .
H14I H 0.3791 0.4527 0.1901 0.166 Uiso 1 1 calc R . .
C149 C 0.8321(6) 0.7505(9) 0.7020(6) 0.047(4) Uani 1 1 d . . .
H14S H 0.8571 0.7472 0.7370 0.057 Uiso 1 1 calc R . .
H14T H 0.8292 0.6971 0.6885 0.057 Uiso 1 1 calc R . .
C150 C 0.8637(7) 0.8017(9) 0.6791(7) 0.061(5) Uani 1 1 d . . .
H15A H 0.8764 0.8507 0.6979 0.073 Uiso 1 1 calc R . .
H15B H 0.8356 0.8157 0.6460 0.073 Uiso 1 1 calc R . .
C151 C 0.9196(8) 0.7599(13) 0.6768(9) 0.094(8) Uani 1 1 d . . .
H15C H 0.9452 0.7992 0.6701 0.112 Uiso 1 1 calc R . .
H15D H 0.9432 0.7356 0.7084 0.112 Uiso 1 1 calc R . .
C152 C 0.9019(8) 0.6982(14) 0.6383(8) 0.088(7) Uani 1 1 d . . .
H15E H 0.8694 0.6665 0.6403 0.132 Uiso 1 1 calc R . .
H15F H 0.9363 0.6645 0.6430 0.132 Uiso 1 1 calc R . .
H15G H 0.8885 0.7232 0.6065 0.132 Uiso 1 1 calc R . .
C153 C 0.7242(7) 0.7758(9) 0.6407(6) 0.049(4) Uani 1 1 d . . .
H15H H 0.6831 0.7850 0.6386 0.058 Uiso 1 1 calc R . .
H15I H 0.7346 0.8197 0.6241 0.058 Uiso 1 1 calc R . .
C154 C 0.7245(8) 0.7019(10) 0.6146(6) 0.062(5) Uani 1 1 d . . .
H15J H 0.7277 0.6573 0.6364 0.074 Uiso 1 1 calc R . .
H15K H 0.7608 0.7015 0.6073 0.074 Uiso 1 1 calc R . .
C155 C 0.6687(9) 0.6880(13) 0.5661(7) 0.087(7) Uani 1 1 d . . .
H15L H 0.6328 0.6809 0.5734 0.105 Uiso 1 1 calc R . .
H15M H 0.6622 0.7350 0.5453 0.105 Uiso 1 1 calc R . .
C156 C 0.6763(9) 0.6164(11) 0.5387(7) 0.076(6) Uani 1 1 d . . .
H15N H 0.7132 0.6216 0.5333 0.114 Uiso 1 1 calc R . .
H15O H 0.6422 0.6126 0.5075 0.114 Uiso 1 1 calc R . .
H15P H 0.6784 0.5691 0.5576 0.114 Uiso 1 1 calc R . .
C157 C 0.7698(8) 0.8646(10) 0.7132(7) 0.063(5) Uani 1 1 d . . .
H15Q H 0.7816 0.8989 0.6920 0.076 Uiso 1 1 calc R . .
H15R H 0.7288 0.8798 0.7091 0.076 Uiso 1 1 calc R . .
C158 C 0.8123(11) 0.8807(11) 0.7660(6) 0.082(7) Uani 1 1 d . . .
H15S H 0.7988 0.8503 0.7878 0.098 Uiso 1 1 calc R . .
H15T H 0.8530 0.8629 0.7712 0.098 Uiso 1 1 calc R . .
C159 C 0.8139(8) 0.9639(10) 0.7779(7) 0.065(5) Uani 1 1 d . . .
H15U H 0.7752 0.9778 0.7793 0.078 Uiso 1 1 calc R . .
H15V H 0.8172 0.9941 0.7510 0.078 Uiso 1 1 calc R . .
C160 C 0.8668(14) 0.993(2) 0.8277(13) 0.177(15) Uani 1 1 d . . .
H16L H 0.8810 0.9482 0.8498 0.266 Uiso 1 1 calc R . .
H16M H 0.8513 1.0334 0.8426 0.266 Uiso 1 1 calc R . .
H16N H 0.8999 1.0140 0.8207 0.266 Uiso 1 1 calc R . .
C161 C 0.7472(7) 0.7221(10) 0.7248(6) 0.050(4) Uani 1 1 d . . .
H16O H 0.7798 0.7161 0.7572 0.059 Uiso 1 1 calc R . .
H16P H 0.7401 0.6701 0.7090 0.059 Uiso 1 1 calc R . .
C162 C 0.6907(8) 0.7472(11) 0.7312(6) 0.062(5) Uani 1 1 d . . .
H16Q H 0.6597 0.7636 0.6998 0.074 Uiso 1 1 calc R . .
H16R H 0.6995 0.7920 0.7538 0.074 Uiso 1 1 calc R . .
C163 C 0.6670(7) 0.6733(12) 0.7525(6) 0.063(5) Uani 1 1 d . . .
H16S H 0.6547 0.6303 0.7285 0.076 Uiso 1 1 calc R . .
H16T H 0.6994 0.6537 0.7822 0.076 Uiso 1 1 calc R . .
C164 C 0.6155(10) 0.6982(14) 0.7635(8) 0.101(8) Uani 1 1 d . . .
H16U H 0.6283 0.7391 0.7883 0.151 Uiso 1 1 calc R . .
H16V H 0.6002 0.6533 0.7753 0.151 Uiso 1 1 calc R . .
H16W H 0.5839 0.7188 0.7341 0.151 Uiso 1 1 calc R . .
C165 C 0.8638(9) 0.8621(15) 0.3791(8) 0.096(8) Uani 1 1 d . . .
H16C H 0.8815 0.8287 0.4082 0.115 Uiso 1 1 calc R . .
H16D H 0.8976 0.8815 0.3717 0.115 Uiso 1 1 calc R . .
C166 C 0.8276(9) 0.8076(14) 0.3377(6) 0.088(8) Uani 1 1 d . . .
H16E H 0.7916 0.7893 0.3423 0.105 Uiso 1 1 calc R . .
H16F H 0.8141 0.8367 0.3068 0.105 Uiso 1 1 calc R . .
C167 C 0.8626(13) 0.741(3) 0.3355(13) 0.21(2) Uani 1 1 d . . .
H16G H 0.8752 0.7112 0.3659 0.255 Uiso 1 1 calc R . .
H16H H 0.8990 0.7594 0.3314 0.255 Uiso 1 1 calc R . .
C168 C 0.821(3) 0.684(2) 0.288(2) 0.62(9) Uani 1 1 d . . .
H16I H 0.8454 0.6404 0.2850 0.926 Uiso 1 1 calc R . .
H16J H 0.8066 0.7150 0.2584 0.926 Uiso 1 1 calc R . .
H16K H 0.7866 0.6630 0.2936 0.926 Uiso 1 1 calc R . .
C169 C 0.8226(9) 0.9935(15) 0.3511(7) 0.087(7) Uani 1 1 d . . .
H16A H 0.8577 0.9980 0.3425 0.105 Uiso 1 1 calc R . .
H16B H 0.7890 0.9726 0.3226 0.105 Uiso 1 1 calc R . .
C170 C 0.8055(12) 1.0772(19) 0.3626(10) 0.135(8) Uani 1 1 d . . .
H17J H 0.7730 1.0744 0.3745 0.162 Uiso 1 1 calc R . .
H17K H 0.8404 1.1037 0.3872 0.162 Uiso 1 1 calc R . .
C171 C 0.7860(9) 1.1173(17) 0.3173(10) 0.117(10) Uani 1 1 d . . .
H17L H 0.7551 1.0853 0.2924 0.140 Uiso 1 1 calc R . .
H17M H 0.8203 1.1225 0.3077 0.140 Uiso 1 1 calc R . .
C172 C 0.7593(11) 1.2024(13) 0.3185(8) 0.100(8) Uani 1 1 d . . .
H17N H 0.7253 1.1978 0.3279 0.150 Uiso 1 1 calc R . .
H17O H 0.7460 1.2262 0.2864 0.150 Uiso 1 1 calc R . .
H17P H 0.7902 1.2353 0.3419 0.150 Uiso 1 1 calc R . .
C173 C 0.7796(10) 0.912(2) 0.4000(8) 0.129(12) Uani 1 1 d . . .
H17A H 0.7481 0.9008 0.3677 0.154 Uiso 1 1 calc R . .
H17B H 0.7666 0.9576 0.4134 0.154 Uiso 1 1 calc R . .
C174 C 0.7848(12) 0.8350(17) 0.4353(8) 0.111(9) Uani 1 1 d . . .
H17C H 0.7889 0.7857 0.4196 0.134 Uiso 1 1 calc R . .
H17D H 0.8194 0.8403 0.4666 0.134 Uiso 1 1 calc R . .
C175 C 0.7243(14) 0.8365(16) 0.4426(11) 0.143(13) Uani 1 1 d . . .
H17E H 0.6901 0.8254 0.4118 0.172 Uiso 1 1 calc R . .
H17F H 0.7181 0.8883 0.4547 0.172 Uiso 1 1 calc R . .
C176 C 0.7311(15) 0.767(3) 0.4831(16) 0.28(3) Uani 1 1 d . . .
H17G H 0.7731 0.7622 0.5054 0.415 Uiso 1 1 calc R . .
H17H H 0.7174 0.7167 0.4665 0.415 Uiso 1 1 calc R . .
H17I H 0.7068 0.7803 0.5013 0.415 Uiso 1 1 calc R . .
C177 C 0.8853(11) 0.9651(15) 0.4434(8) 0.101(8) Uani 1 1 d D . .
H17Q H 0.8651 1.0055 0.4551 0.121 Uiso 1 1 calc R . .
H17R H 0.8957 0.9215 0.4669 0.121 Uiso 1 1 calc R . .
C178 C 0.9438(11) 1.0005(17) 0.4458(14) 0.179(17) Uani 1 1 d D . .
H17S H 0.9336 1.0309 0.4156 0.215 Uiso 1 1 calc R . .
H17T H 0.9685 0.9558 0.4435 0.215 Uiso 1 1 calc R . .
C179 C 0.9881(18) 1.056(2) 0.4887(12) 0.29(3) Uani 1 1 d D . .
H17U H 0.9639 1.0813 0.5043 0.349 Uiso 1 1 calc R . .
H17V H 1.0171 1.0212 0.5131 0.349 Uiso 1 1 calc R . .
C180 C 1.0240(17) 1.120(4) 0.476(2) 1.02(11) Uani 1 1 d D . .
H18A H 1.0656 1.1194 0.4997 1.533 Uiso 1 1 calc R . .
H18B H 1.0064 1.1717 0.4774 1.533 Uiso 1 1 calc R . .
H18C H 1.0228 1.1115 0.4438 1.533 Uiso 1 1 calc R . .
C181 C 0.822(2) 0.519(5) 0.516(2) 0.77(12) Uani 1 1 d D . .
H18D H 0.8492 0.5639 0.5208 1.148 Uiso 1 1 calc R . .
H18E H 0.7828 0.5383 0.5128 1.148 Uiso 1 1 calc R . .
H18F H 0.8179 0.4920 0.4859 1.148 Uiso 1 1 calc R . .
C182 C 0.8468(12) 0.4641(14) 0.5578(9) 0.135(8) Uani 1 1 d D . .
H18G H 0.8442 0.4952 0.5845 0.162 Uiso 1 1 calc R . .
H18H H 0.8899 0.4628 0.5641 0.162 Uiso 1 1 calc R . .

loop_
_atom_site_aniso_label
_atom_site_aniso_U_11
_atom_site_aniso_U_22
_atom_site_aniso_U_33
_atom_site_aniso_U_23
_atom_site_aniso_U_13
_atom_site_aniso_U_12
Cu1 0.0248(8) 0.0416(12) 0.0488(11) 0.0077(9) 0.0077(8) 0.0022(8)
Cu2 0.0291(9) 0.0498(12) 0.0370(10) 0.0101(9) 0.0058(7) -0.0076(8)
Cu3 0.0266(8) 0.0385(11) 0.0485(11) 0.0109(9) 0.0094(8) -0.0075(8)
Cu4 0.0195(7) 0.0399(11) 0.0310(9) 0.0039(8) 0.0061(6) -0.0046(7)
Cu5 0.0211(8) 0.0301(9) 0.0303(9) 0.0010(8) 0.0040(6) 0.0002(7)
Cu6 0.0216(8) 0.0280(10) 0.0415(10) 0.0062(8) 0.0089(7) -0.0006(7)
Cu7 0.0307(9) 0.0752(16) 0.0426(11) 0.0302(11) 0.0094(8) 0.0176(10)
Cu8 0.0342(9) 0.0682(14) 0.0297(9) 0.0228(10) 0.0079(7) 0.0073(9)
Cu9 0.0369(10) 0.0915(17) 0.0352(10) 0.0248(11) 0.0137(8) 0.0262(11)
S1 0.0301(18) 0.046(2) 0.051(2) 0.0085(19) 0.0127(17) -0.0014(17)
S2 0.040(2) 0.040(2) 0.081(3) 0.002(2) 0.029(2) -0.0051(18)
S3 0.0260(17) 0.042(2) 0.047(2) 0.0101(19) 0.0058(15) 0.0092(16)
S4 0.0276(19) 0.062(3) 0.058(3) 0.019(2) 0.0088(18) 0.0140(19)
S5 0.0351(19) 0.035(2) 0.038(2) 0.0111(17) 0.0078(16) -0.0101(16)
S6 0.0307(18) 0.039(2) 0.047(2) 0.0182(18) 0.0170(16) -0.0019(15)
S7 0.043(2) 0.053(3) 0.050(3) 0.006(2) 0.0270(19) 0.0111(19)
S8 0.0262(16) 0.036(2) 0.0265(18) -0.0030(16) 0.0064(14) -0.0017(15)
S9 0.0270(16) 0.0239(19) 0.045(2) -0.0001(16) 0.0089(15) -0.0033(14)
S10 0.0253(17) 0.027(2) 0.043(2) 0.0040(16) 0.0019(15) 0.0014(14)
S11 0.0287(17) 0.037(2) 0.0319(19) -0.0052(16) 0.0077(14) -0.0118(15)
S12 0.0130(14) 0.033(2) 0.040(2) -0.0008(16) -0.0002(13) -0.0062(13)
S13 0.041(2) 0.106(4) 0.049(3) 0.032(3) 0.013(2) 0.028(2)
S14 0.039(2) 0.057(3) 0.053(2) 0.025(2) 0.0168(18) 0.0048(19)
S15 0.0366(19) 0.043(2) 0.034(2) 0.0095(17) 0.0134(16) 0.0081(17)
S16 0.097(4) 0.044(3) 0.061(3) 0.014(2) 0.044(3) 0.000(3)
S17 0.039(2) 0.058(3) 0.037(2) 0.020(2) 0.0140(16) 0.0062(19)
S18 0.039(2) 0.087(4) 0.052(3) 0.000(3) -0.005(2) 0.013(2)
N1 0.096(13) 0.101(15) 0.059(12) -0.020(11) 0.019(10) -0.021(11)
N2 0.036(8) 0.111(15) 0.104(14) 0.026(12) 0.031(8) -0.010(9)
N3 0.032(8) 0.090(12) 0.076(11) -0.027(9) 0.009(7) 0.016(8)
N4 0.078(13) 0.082(15) 0.108(16) 0.001(12) 0.019(11) 0.017(11)
N5 0.027(6) 0.056(9) 0.048(8) 0.000(7) 0.016(6) -0.009(6)
N6 0.037(7) 0.065(10) 0.042(8) 0.015(7) 0.006(6) -0.004(6)
N7 0.038(8) 0.044(9) 0.120(14) -0.021(9) 0.037(8) 0.012(7)
N8 0.092(11) 0.051(9) 0.059(10) -0.006(8) 0.052(9) -0.023(8)
N9 0.022(6) 0.043(8) 0.073(10) 0.016(7) 0.017(6) 0.014(6)
N10 0.037(7) 0.054(9) 0.024(6) -0.001(6) 0.002(5) -0.022(6)
N11 0.016(5) 0.035(7) 0.072(9) 0.008(7) 0.006(5) 0.001(5)
N12 0.034(6) 0.046(8) 0.044(8) 0.005(7) 0.008(5) 0.001(6)
N13 0.048(10) 0.17(2) 0.129(17) 0.052(15) 0.013(10) 0.059(12)
N14 0.036(8) 0.119(16) 0.106(14) 0.033(12) -0.017(9) 0.030(9)
N15 0.054(9) 0.086(12) 0.085(12) 0.062(10) 0.046(8) 0.018(8)
N16 0.120(15) 0.084(14) 0.088(13) -0.011(10) 0.072(12) -0.001(11)
N17 0.057(9) 0.038(8) 0.049(9) 0.012(7) 0.009(7) -0.009(7)
N18 0.066(10) 0.040(9) 0.081(11) 0.007(8) 0.034(8) 0.006(7)
N19 0.047(7) 0.025(7) 0.060(9) -0.012(6) 0.030(7) -0.009(6)
N20 0.017(5) 0.034(7) 0.050(7) 0.000(6) 0.003(5) 0.004(5)
N21 0.020(6) 0.036(8) 0.095(12) -0.001(8) -0.004(7) 0.002(5)
N22 0.059(8) 0.034(7) 0.031(7) 0.015(6) 0.031(6) 0.009(6)
N23 0.030(6) 0.052(8) 0.028(7) 0.019(6) 0.003(5) -0.004(6)
N24 0.054(8) 0.051(9) 0.049(9) -0.005(7) 0.017(7) -0.019(7)
N25 0.046(7) 0.059(9) 0.028(6) 0.021(6) 0.023(5) 0.021(6)
N26 0.041(7) 0.044(8) 0.034(7) 0.024(6) 0.003(6) 0.000(6)
N27 0.077(13) 0.20(3) 0.059(13) -0.011(15) 0.023(10) 0.005(15)
C1 0.018(7) 0.071(12) 0.036(9) 0.025(8) -0.004(6) -0.007(7)
C2 0.056(11) 0.126(19) 0.015(8) 0.004(10) -0.015(8) -0.049(12)
C3 0.025(7) 0.070(12) 0.061(11) 0.026(10) 0.022(7) 0.003(8)
C4 0.055(11) 0.058(12) 0.095(16) 0.033(11) 0.043(11) 0.011(9)
C5 0.012(6) 0.063(11) 0.060(11) -0.008(9) 0.010(6) -0.007(7)
C7 0.023(7) 0.020(8) 0.061(10) 0.000(7) 0.007(7) -0.003(6)
C6 0.029(8) 0.066(12) 0.043(10) 0.000(9) -0.009(7) 0.007(8)
C8 0.030(9) 0.049(12) 0.088(15) -0.011(11) 0.013(9) -0.019(8)
C9 0.019(6) 0.057(10) 0.035(8) -0.004(7) -0.004(6) -0.014(7)
C10 0.013(6) 0.052(10) 0.024(7) 0.002(7) -0.008(5) -0.001(6)
C11 0.069(10) 0.021(8) 0.054(10) -0.007(7) 0.042(8) -0.001(7)
C12 0.033(7) 0.022(8) 0.032(8) 0.001(6) 0.017(6) -0.009(6)
C13 0.035(8) 0.021(7) 0.044(9) 0.007(6) 0.012(7) 0.007(6)
C15 0.023(7) 0.040(9) 0.032(8) -0.005(7) 0.009(6) 0.004(6)
C14 0.027(8) 0.088(15) 0.052(11) -0.022(10) 0.015(7) 0.015(9)
C16 0.032(8) 0.058(11) 0.037(9) -0.018(8) 0.015(7) -0.015(7)
C17 0.038(8) 0.037(9) 0.037(8) 0.013(7) 0.019(7) 0.015(7)
C19 0.042(8) 0.026(8) 0.034(8) -0.008(6) 0.018(6) -0.004(6)
C18 0.036(8) 0.032(8) 0.022(7) 0.000(6) 0.015(6) 0.003(6)
C20 0.042(8) 0.025(8) 0.047(9) 0.006(7) 0.026(7) 0.011(7)
C21 0.018(4) 0.018(5) 0.040(5) 0.007(4) 0.007(4) 0.004(4)
C23 0.018(4) 0.018(5) 0.040(5) 0.007(4) 0.007(4) 0.004(4)
C22 0.018(4) 0.036(6) 0.027(5) 0.023(5) -0.011(4) -0.007(4)
C24 0.018(4) 0.036(6) 0.027(5) 0.023(5) -0.011(4) -0.007(4)
C25 0.042(7) 0.094(11) 0.065(9) 0.036(8) 0.000(7) 0.009(7)
C27 0.062(11) 0.060(12) 0.051(11) 0.039(9) 0.020(9) 0.020(9)
C26 0.042(7) 0.094(11) 0.065(9) 0.036(8) 0.000(7) 0.009(7)
C28 0.042(10) 0.078(14) 0.072(13) 0.049(11) 0.011(9) 0.024(9)
C29 0.030(7) 0.039(9) 0.047(9) 0.017(7) 0.013(6) 0.015(7)
C31 0.070(11) 0.043(10) 0.052(10) 0.016(8) 0.041(8) 0.013(9)
C30 0.033(8) 0.057(12) 0.061(12) 0.012(9) 0.012(8) 0.009(8)
C32 0.081(14) 0.055(13) 0.112(17) 0.018(12) 0.063(13) 0.010(11)
C33 0.048(9) 0.035(9) 0.020(7) -0.002(6) 0.012(6) -0.006(7)
C35 0.044(9) 0.076(12) 0.009(7) 0.002(7) 0.002(6) 0.024(8)
C34 0.027(6) 0.068(9) 0.051(8) 0.002(7) 0.008(5) -0.004(6)
C36 0.027(6) 0.068(9) 0.051(8) 0.002(7) 0.008(5) -0.004(6)
C37 0.039(8) 0.040(9) 0.057(10) -0.017(8) 0.030(8) -0.004(7)
C38 0.032(9) 0.058(12) 0.104(16) -0.026(11) 0.036(9) -0.018(8)
C39 0.052(10) 0.042(10) 0.076(12) 0.003(9) 0.039(9) -0.014(8)
C40 0.040(9) 0.077(14) 0.101(15) 0.029(12) 0.043(10) -0.005(9)
C41 0.045(10) 0.021(9) 0.088(14) -0.011(9) -0.003(9) -0.004(7)
C42 0.13(2) 0.050(14) 0.12(2) 0.013(14) 0.049(17) -0.003(14)
C43 0.23(4) 0.07(2) 0.21(3) 0.05(2) 0.02(3) -0.09(2)
C44 0.47(7) 0.10(2) 0.15(3) 0.04(2) 0.17(4) 0.11(4)
C45 0.028(8) 0.047(11) 0.076(13) -0.022(9) 0.013(8) 0.009(7)
C46 0.030(8) 0.077(14) 0.065(12) -0.028(10) 0.001(8) 0.008(8)
C47 0.075(14) 0.102(18) 0.044(12) -0.032(12) -0.001(10) 0.002(12)
C48 0.112(18) 0.072(15) 0.079(16) 0.001(13) 0.004(13) -0.042(13)
C49 0.037(8) 0.016(7) 0.036(8) 0.006(6) 0.008(6) 0.000(6)
C50 0.035(7) 0.027(8) 0.041(8) 0.010(6) 0.024(6) 0.015(6)
C51 0.028(7) 0.019(8) 0.071(11) 0.000(7) 0.026(7) 0.000(6)
C52 0.022(8) 0.087(14) 0.058(11) 0.005(10) 0.011(7) 0.003(8)
C53 0.041(9) 0.051(11) 0.076(13) 0.009(9) 0.034(9) 0.005(8)
C54 0.014(6) 0.041(9) 0.049(9) 0.014(7) 0.009(6) 0.004(6)
C55 0.052(10) 0.063(13) 0.077(14) 0.004(10) 0.035(10) 0.007(9)
C56 0.046(10) 0.120(19) 0.081(15) 0.016(13) 0.042(10) 0.018(11)
C57 0.023(6) 0.018(8) 0.057(9) -0.008(7) 0.009(6) -0.005(5)
C58 0.033(8) 0.027(8) 0.034(8) -0.002(6) -0.004(6) 0.003(6)
C59 0.062(12) 0.054(12) 0.081(14) -0.006(10) 0.037(10) -0.002(9)
C60 0.066(12) 0.061(12) 0.091(15) 0.009(11) 0.043(11) -0.026(10)
C61 0.031(7) 0.025(8) 0.060(10) 0.012(7) 0.018(7) 0.006(6)
C62 0.037(8) 0.036(9) 0.068(11) 0.005(8) 0.018(8) 0.000(7)
C63 0.048(10) 0.051(12) 0.067(12) 0.017(9) 0.008(8) -0.014(8)
C64 0.077(13) 0.063(14) 0.082(15) 0.019(11) 0.021(11) -0.015(11)
C65 0.021(6) 0.039(9) 0.042(8) 0.001(7) 0.015(6) 0.010(6)
C66 0.029(8) 0.036(9) 0.073(12) 0.009(8) 0.015(8) 0.008(7)
C67 0.023(7) 0.040(10) 0.067(12) 0.004(8) 0.002(7) -0.010(6)
C68 0.061(12) 0.043(11) 0.111(17) 0.017(11) 0.040(11) -0.006(9)
C69 0.088(11) 0.087(12) 0.049(8) 0.005(8) -0.017(9) 0.038(10)
C70 0.088(11) 0.087(12) 0.049(8) 0.005(8) -0.017(9) 0.038(10)
C71 0.090(18) 0.11(2) 0.12(2) -0.011(17) 0.042(16) 0.017(16)
C72 0.09(3) 0.60(11) 0.38(7) -0.26(7) -0.11(4) 0.16(5)
C73 0.034(8) 0.040(10) 0.064(11) 0.013(9) -0.003(7) 0.007(7)
C74 0.098(18) 0.062(16) 0.20(3) -0.029(18) -0.082(18) 0.013(13)
C75 0.079(14) 0.030(10) 0.14(2) 0.001(12) 0.054(14) 0.015(10)
C76 0.13(3) 0.10(2) 0.21(4) -0.08(2) -0.06(2) 0.01(2)
C77 0.040(10) 0.036(11) 0.13(2) 0.005(12) 0.024(11) 0.021(8)
C78 0.032(10) 0.074(16) 0.15(2) -0.042(15) 0.006(12) -0.003(9)
C79 0.052(11) 0.063(13) 0.074(14) 0.016(11) 0.015(10) 0.020(9)
C80 0.108(18) 0.098(18) 0.086(17) -0.006(14) 0.054(14) 0.004(14)
C81 0.025(8) 0.093(15) 0.047(10) 0.005(10) -0.009(7) -0.008(8)
C82 0.048(9) 0.039(10) 0.049(10) 0.020(8) 0.023(8) 0.010(7)
C83 0.042(10) 0.067(13) 0.090(15) 0.019(11) 0.030(10) 0.002(9)
C84 0.103(16) 0.047(13) 0.126(19) 0.047(13) 0.045(14) 0.041(12)
C85 0.064(11) 0.092(15) 0.044(10) 0.019(10) 0.041(9) 0.017(10)
C86 0.067(11) 0.039(10) 0.086(14) 0.007(9) 0.048(10) 0.015(9)
C87 0.090(14) 0.045(11) 0.086(14) 0.022(10) 0.061(12) 0.041(10)
C88 0.099(18) 0.14(2) 0.065(15) -0.018(15) 0.001(13) 0.056(16)
C89 0.043(9) 0.115(17) 0.064(11) 0.020(11) 0.050(9) 0.014(10)
C90 0.044(8) 0.030(9) 0.077(12) -0.004(9) 0.033(8) 0.004(7)
C91 0.035(9) 0.073(13) 0.059(12) 0.028(10) -0.002(8) -0.014(8)
C92 0.077(14) 0.058(14) 0.098(17) -0.035(12) 0.012(12) 0.006(11)
C93 0.055(10) 0.043(10) 0.034(9) 0.000(7) 0.020(7) 0.006(8)
C94 0.052(9) 0.037(9) 0.061(11) -0.006(8) 0.036(8) 0.001(7)
C95 0.069(11) 0.026(9) 0.058(11) -0.004(8) 0.020(9) -0.005(8)
C96 0.037(9) 0.046(11) 0.081(13) 0.008(9) 0.012(8) 0.004(8)
C97 0.049(9) 0.047(10) 0.039(9) -0.005(7) 0.022(7) 0.004(7)
C98 0.050(10) 0.081(14) 0.073(13) -0.009(11) 0.025(9) -0.006(10)
C99 0.038(10) 0.13(2) 0.084(15) 0.012(14) 0.021(9) -0.004(12)
C100 0.070(13) 0.055(13) 0.121(18) 0.003(12) 0.026(12) 0.006(10)
C101 0.038(9) 0.050(10) 0.059(11) 0.004(9) 0.016(8) -0.001(7)
C102 0.060(12) 0.089(15) 0.064(13) -0.008(11) 0.028(10) -0.016(11)
C103 0.074(15) 0.11(2) 0.11(2) 0.040(16) 0.024(13) -0.016(14)
C104 0.034(10) 0.077(15) 0.098(16) -0.028(12) -0.008(10) -0.003(9)
C105 0.020(7) 0.058(11) 0.067(11) 0.007(9) 0.002(7) 0.000(7)
C106 0.022(7) 0.068(12) 0.052(9) 0.005(9) 0.013(6) -0.010(7)
C107 0.051(11) 0.055(12) 0.109(16) 0.025(11) 0.043(11) -0.011(9)
C108 0.078(13) 0.061(13) 0.076(14) -0.002(11) 0.023(11) -0.038(11)
C109 0.075(12) 0.040(10) 0.074(12) -0.017(9) 0.056(10) -0.020(9)
C110 0.058(10) 0.069(13) 0.047(10) 0.013(9) 0.007(8) -0.019(10)
C111 0.073(12) 0.082(14) 0.028(8) -0.017(9) 0.026(8) -0.013(10)
C112 0.119(18) 0.080(16) 0.070(14) -0.023(12) 0.014(12) -0.009(14)
C113 0.039(9) 0.069(13) 0.053(11) 0.003(9) 0.014(8) -0.029(8)
C114 0.058(11) 0.063(13) 0.059(12) 0.007(10) 0.009(9) 0.023(10)
C115 0.11(2) 0.072(16) 0.100(19) -0.035(14) 0.015(15) 0.010(14)
C116 0.051(12) 0.081(15) 0.095(16) 0.008(12) 0.023(11) 0.009(10)
C117 0.062(11) 0.050(11) 0.048(10) -0.003(8) 0.028(8) -0.008(9)
C118 0.066(15) 0.20(3) 0.11(2) -0.08(2) 0.037(14) -0.040(17)
C119 0.23(4) 0.11(3) 0.22(5) -0.02(3) 0.15(4) 0.00(3)
C120 0.047(17) 0.44(8) 0.21(4) -0.10(5) 0.02(2) -0.04(3)
C121 0.074(12) 0.073(14) 0.038(10) 0.011(9) 0.017(9) -0.027(10)
C122 0.13(2) 0.16(2) 0.049(13) 0.000(14) 0.041(13) -0.063(18)
C125 0.051(11) 0.067(13) 0.072(13) 0.026(11) 0.013(10) -0.006(10)
C126 0.061(13) 0.092(17) 0.074(15) -0.016(12) 0.016(11) -0.018(12)
C127 0.045(12) 0.110(19) 0.091(17) 0.006(14) -0.016(11) -0.026(11)
C128 0.087(19) 0.24(4) 0.11(2) 0.01(2) 0.024(16) 0.00(2)
C129 0.044(10) 0.14(2) 0.041(11) 0.011(12) 0.025(8) 0.008(11)
C130 0.110(17) 0.087(16) 0.036(11) 0.009(10) 0.018(11) 0.044(13)
C131 0.081(14) 0.12(2) 0.056(13) 0.039(13) 0.036(11) 0.054(13)
C132 0.20(3) 0.12(2) 0.056(15) 0.027(15) 0.042(17) 0.04(2)
C133 0.051(11) 0.26(3) 0.032(10) 0.042(15) 0.007(9) -0.056(16)
C134 0.060(11) 0.042(10) 0.063(12) 0.034(9) 0.006(9) 0.004(8)
C135 0.102(15) 0.080(15) 0.046(11) 0.022(10) 0.039(11) 0.007(12)
C136 0.096(18) 0.18(3) 0.060(15) 0.032(16) 0.031(13) -0.016(17)
C137 0.136(18) 0.056(13) 0.044(11) 0.001(9) 0.045(11) -0.029(12)
C138 0.081(14) 0.14(2) 0.072(14) -0.034(15) 0.008(11) -0.071(15)
C139 0.089(17) 0.22(4) 0.11(2) 0.12(2) -0.061(16) -0.09(2)
C140 0.60(10) 0.17(4) 0.34(6) -0.20(4) 0.36(7) -0.27(5)
C141 0.044(8) 0.031(9) 0.045(9) -0.002(7) 0.022(7) 0.000(7)
C142 0.019(6) 0.051(10) 0.029(8) -0.003(7) 0.009(6) -0.004(6)
C143 0.073(12) 0.047(11) 0.048(11) 0.023(9) 0.011(9) 0.016(9)
C144 0.050(10) 0.059(11) 0.037(9) -0.020(8) 0.005(7) 0.021(8)
C145 0.054(11) 0.120(18) 0.044(10) 0.006(11) 0.011(8) 0.066(12)
C146 0.045(9) 0.050(11) 0.074(12) 0.020(9) 0.030(9) 0.018(8)
C147 0.078(17) 0.18(3) 0.17(3) 0.08(2) 0.061(18) 0.061(19)
C148 0.043(11) 0.17(3) 0.085(16) 0.034(16) -0.017(10) 0.001(14)
C149 0.029(8) 0.043(10) 0.050(10) 0.022(8) -0.006(7) 0.015(7)
C150 0.048(10) 0.027(9) 0.109(16) 0.005(10) 0.034(10) 0.001(7)
C151 0.045(11) 0.067(15) 0.15(2) 0.004(15) 0.013(12) 0.011(10)
C152 0.053(12) 0.105(19) 0.116(19) -0.022(16) 0.044(12) 0.006(12)
C153 0.043(9) 0.040(10) 0.058(11) 0.015(8) 0.015(8) -0.008(7)
C154 0.065(12) 0.051(12) 0.052(11) 0.001(9) 0.005(9) 0.006(9)
C155 0.070(13) 0.093(17) 0.066(14) 0.041(13) -0.008(11) 0.014(12)
C156 0.095(15) 0.044(12) 0.077(14) 0.009(11) 0.021(11) -0.007(10)
C157 0.065(12) 0.039(11) 0.086(15) 0.016(10) 0.030(10) 0.009(9)
C158 0.14(2) 0.049(13) 0.042(12) 0.001(9) 0.027(12) 0.009(12)
C159 0.066(12) 0.040(11) 0.098(15) 0.016(10) 0.041(11) 0.005(9)
C160 0.17(3) 0.14(3) 0.27(4) -0.08(3) 0.14(3) -0.06(2)
C161 0.041(9) 0.054(11) 0.038(9) 0.006(8) -0.002(7) 0.010(8)
C162 0.082(13) 0.063(12) 0.052(11) 0.019(9) 0.040(10) 0.020(10)
C163 0.047(10) 0.085(15) 0.052(11) 0.034(10) 0.013(8) -0.003(10)
C164 0.098(17) 0.11(2) 0.105(19) 0.055(16) 0.054(15) 0.024(15)
C165 0.053(12) 0.15(2) 0.092(18) 0.023(16) 0.037(12) 0.056(14)
C166 0.069(13) 0.15(2) 0.022(9) -0.029(11) -0.005(9) 0.046(14)
C167 0.10(2) 0.30(5) 0.23(4) -0.17(4) 0.05(2) 0.01(3)
C168 0.48(8) 0.11(3) 0.64(11) 0.22(5) -0.44(8) -0.16(4)
C169 0.067(13) 0.112(19) 0.064(14) -0.023(14) 0.005(10) -0.021(13)
C170 0.150(17) 0.18(2) 0.124(16) 0.087(15) 0.105(14) 0.025(15)
C171 0.052(13) 0.16(3) 0.16(3) -0.01(2) 0.058(15) -0.030(15)
C172 0.15(2) 0.092(17) 0.098(17) 0.053(14) 0.095(16) 0.070(16)
C173 0.056(14) 0.25(4) 0.074(17) -0.02(2) 0.015(12) 0.023(18)
C174 0.14(2) 0.13(2) 0.052(14) 0.027(15) 0.030(14) 0.006(18)
C175 0.23(3) 0.09(2) 0.20(3) 0.03(2) 0.18(3) -0.01(2)
C176 0.17(3) 0.34(6) 0.42(7) 0.28(5) 0.22(4) 0.10(4)
C177 0.13(2) 0.10(2) 0.097(18) -0.006(15) 0.071(16) 0.014(16)
C178 0.11(2) 0.15(3) 0.31(5) -0.12(3) 0.12(3) 0.01(2)
C179 0.30(5) 0.29(5) 0.17(3) -0.13(4) -0.02(3) 0.22(4)
C180 0.30(5) 0.29(5) 0.17(3) -0.13(4) -0.02(3) 0.22(4)
C181 0.150(17) 0.18(2) 0.124(16) 0.087(15) 0.105(14) 0.025(15)
C182 0.150(17) 0.18(2) 0.124(16) 0.087(15) 0.105(14) 0.025(15)

loop_
_atom_type_symbol
_atom_type_description
_atom_type_scat_dispersion_real
_atom_type_scat_dispersion_imag
_atom_type_scat_source
C C 0.0033 0.0016 'International Tables Vol C Tables 4.2.6.8 and 6.1.1.4'
H H 0.0000 0.0000 'International Tables Vol C Tables 4.2.6.8 and 6.1.1.4'
Cu Cu 0.3201 1.2651 'International Tables Vol C Tables 4.2.6.8 and 6.1.1.4'
N N 0.0061 0.0033 'International Tables Vol C Tables 4.2.6.8 and 6.1.1.4'
S S 0.1246 0.1234 'International Tables Vol C Tables 4.2.6.8 and 6.1.1.4'

loop_
_geom_angle_atom_site_label_1
_geom_angle_atom_site_label_2
_geom_angle_atom_site_label_3
_geom_angle
_geom_angle_site_symmetry_1
_geom_angle_site_symmetry_3
_geom_angle_publ_flag
S2 Cu1 S3 138.16(18) . . ?
S2 Cu1 S1 95.60(17) . . ?
S3 Cu1 S1 125.01(17) . . ?
S2 Cu1 Cu3 109.63(14) . . ?
S3 Cu1 Cu3 104.63(12) . . ?
S1 Cu1 Cu3 50.48(10) . . ?
S2 Cu1 Cu2 133.45(13) . . ?
S3 Cu1 Cu2 51.88(10) . . ?
S1 Cu1 Cu2 104.20(11) . . ?
Cu3 Cu1 Cu2 59.18(6) . . ?
S4 Cu2 S5 139.35(15) . . ?
S4 Cu2 S3 96.10(16) . . ?
S5 Cu2 S3 122.73(16) . . ?
S4 Cu2 Cu3 133.49(14) . . ?
S5 Cu2 Cu3 52.70(11) . . ?
S3 Cu2 Cu3 104.49(12) . . ?
S4 Cu2 Cu1 108.64(13) . . ?
S5 Cu2 Cu1 105.50(13) . . ?
S3 Cu2 Cu1 50.92(11) . . ?
Cu3 Cu2 Cu1 59.96(6) . . ?
S1 Cu3 S6 136.33(17) . . ?
S1 Cu3 S5 124.95(16) . . ?
S6 Cu3 S5 96.73(14) . . ?
S1 Cu3 Cu2 107.83(13) . . ?
S6 Cu3 Cu2 108.68(13) . . ?
S5 Cu3 Cu2 51.16(11) . . ?
S1 Cu3 Cu1 52.83(12) . . ?
S6 Cu3 Cu1 133.93(13) . . ?
S5 Cu3 Cu1 104.97(12) . . ?
Cu2 Cu3 Cu1 60.86(6) . . ?
S11 Cu4 S7 137.08(16) . . ?
S11 Cu4 S8 127.19(15) . . ?
S7 Cu4 S8 95.47(15) . . ?
S11 Cu4 Cu6 52.16(9) . . ?
S7 Cu4 Cu6 132.10(13) . . ?
S8 Cu4 Cu6 100.92(10) . . ?
S11 Cu4 Cu5 104.71(11) . . ?
S7 Cu4 Cu5 107.20(12) . . ?
S8 Cu4 Cu5 49.96(9) . . ?
Cu6 Cu4 Cu5 56.71(5) . . ?
S10 Cu5 S8 135.03(15) . . ?
S10 Cu5 S9 96.70(13) . . ?
S8 Cu5 S9 127.93(14) . . ?
S10 Cu5 Cu6 105.43(12) . . ?
S8 Cu5 Cu6 106.50(11) . . ?
S9 Cu5 Cu6 52.28(10) . . ?
S10 Cu5 Cu4 125.17(13) . . ?
S8 Cu5 Cu4 52.08(10) . . ?
S9 Cu5 Cu4 107.95(11) . . ?
Cu6 Cu5 Cu4 60.81(6) . . ?
S9 Cu6 S12 129.19(13) . . ?
S9 Cu6 S11 133.12(15) . . ?
S12 Cu6 S11 96.92(13) . . ?
S9 Cu6 Cu5 54.83(10) . . ?
S12 Cu6 Cu5 124.56(12) . . ?
S11 Cu6 Cu5 109.17(11) . . ?
S9 Cu6 Cu4 111.75(11) . . ?
S12 Cu6 Cu4 106.42(11) . . ?
S11 Cu6 Cu4 51.18(10) . . ?
Cu5 Cu6 Cu4 62.48(6) . . ?
S14 Cu7 S15 130.70(17) . . ?
S14 Cu7 S13 95.55(18) . . ?
S15 Cu7 S13 132.6(2) . . ?
S14 Cu7 Cu8 121.09(14) . . ?
S15 Cu7 Cu8 55.13(11) . . ?
S13 Cu7 Cu8 114.10(13) . . ?
S14 Cu7 Cu9 102.65(13) . . ?
S15 Cu7 Cu9 114.47(12) . . ?
S13 Cu7 Cu9 52.19(13) . . ?
Cu8 Cu7 Cu9 66.56(7) . . ?
S17 Cu8 S16 140.88(18) . . ?
S17 Cu8 S15 122.59(18) . . ?
S16 Cu8 S15 96.36(16) . . ?
S17 Cu8 Cu7 101.32(12) . . ?
S16 Cu8 Cu7 105.49(15) . . ?
S15 Cu8 Cu7 53.32(10) . . ?
S17 Cu8 Cu9 50.18(10) . . ?
S16 Cu8 Cu9 127.71(16) . . ?
S15 Cu8 Cu9 105.06(12) . . ?
Cu7 Cu8 Cu9 57.78(6) . . ?
S13 Cu9 S18 137.96(18) . . ?
S13 Cu9 S17 125.7(2) . . ?
S18 Cu9 S17 95.16(16) . . ?
S13 Cu9 Cu7 53.73(13) . . ?
S18 Cu9 Cu7 138.33(17) . . ?
S17 Cu9 Cu7 97.64(12) . . ?
S13 Cu9 Cu8 105.39(14) . . ?
S18 Cu9 Cu8 110.02(14) . . ?
S17 Cu9 Cu8 48.15(11) . . ?
Cu7 Cu9 Cu8 55.67(6) . . ?
C1 S1 Cu3 105.9(4) . . ?
C1 S1 Cu1 97.8(6) . . ?
Cu3 S1 Cu1 76.69(14) . . ?
C3 S2 Cu1 99.2(6) . . ?
C5 S3 Cu1 109.2(6) . . ?
C5 S3 Cu2 97.3(5) . . ?
Cu1 S3 Cu2 77.21(13) . . ?
C7 S4 Cu2 98.5(5) . . ?
C9 S5 Cu2 108.8(5) . . ?
C9 S5 Cu3 96.7(5) . . ?
Cu2 S5 Cu3 76.15(13) . . ?
C11 S6 Cu3 97.8(6) . . ?
C13 S7 Cu4 96.5(5) . . ?
C15 S8 Cu5 103.3(4) . . ?
C15 S8 Cu4 97.5(5) . . ?
Cu5 S8 Cu4 77.95(11) . . ?
C19 S9 Cu6 104.4(5) . . ?
C19 S9 Cu5 95.4(5) . . ?
Cu6 S9 Cu5 72.89(12) . . ?
C17 S10 Cu5 97.9(5) . . ?
C23 S11 Cu4 106.4(4) . . ?
C23 S11 Cu6 96.5(4) . . ?
Cu4 S11 Cu6 76.66(12) . . ?
C21 S12 Cu6 97.1(5) . . ?
C25 S13 Cu9 107.8(7) . . ?
C25 S13 Cu7 97.8(7) . . ?
Cu9 S13 Cu7 74.08(15) . . ?
C27 S14 Cu7 97.1(7) . . ?
C29 S15 Cu7 105.4(5) . . ?
C29 S15 Cu8 95.0(5) . . ?
Cu7 S15 Cu8 71.55(13) . . ?
C31 S16 Cu8 97.9(6) . . ?
C33 S17 Cu8 106.8(5) . . ?
C33 S17 Cu9 96.9(5) . . ?
Cu8 S17 Cu9 81.67(13) . . ?
C35 S18 Cu9 97.8(7) . . ?
C37 N19 C45 111.4(12) . . ?
C37 N19 C49 107.1(11) . . ?
C45 N19 C49 109.9(11) . . ?
C37 N19 C41 111.8(13) . . ?
C45 N19 C41 105.8(12) . . ?
C49 N19 C41 110.9(11) . . ?
C61 N20 C65 113.2(11) . . ?
C61 N20 C57 112.1(11) . . ?
C65 N20 C57 105.3(9) . . ?
C61 N20 C53 108.0(10) . . ?
C65 N20 C53 109.3(11) . . ?
C57 N20 C53 108.9(11) . . ?
C77 N21 C73 111.3(13) . . ?
C77 N21 C81 111.5(13) . . ?
C73 N21 C81 103.9(11) . . ?
C77 N21 C69 107.6(14) . . ?
C73 N21 C69 111.7(14) . . ?
C81 N21 C69 110.9(13) . . ?
C93 N22 C85 110.9(12) . . ?
C93 N22 C97 108.2(10) . . ?
C85 N22 C97 110.6(11) . . ?
C93 N22 C89 111.2(11) . . ?
C85 N22 C89 106.9(11) . . ?
C97 N22 C89 109.0(12) . . ?
C101 N23 C113 111.0(13) . . ?
C101 N23 C105 110.3(12) . . ?
C113 N23 C105 106.7(10) . . ?
C101 N23 C109 105.2(11) . . ?
C113 N23 C109 112.6(12) . . ?
C105 N23 C109 111.0(12) . . ?
C117 N24 C125 108.6(13) . . ?
C117 N24 C121 113.6(13) . . ?
C125 N24 C121 110.5(13) . . ?
C117 N24 C129 110.5(13) . . ?
C125 N24 C129 108.1(13) . . ?
C121 N24 C129 105.4(13) . . ?
C141 N25 C133 106.8(15) . . ?
C141 N25 C145 110.4(12) . . ?
C133 N25 C145 111.6(13) . . ?
C141 N25 C137 107.8(11) . . ?
C133 N25 C137 111.3(12) . . ?
C145 N25 C137 108.8(14) . . ?
C161 N26 C149 107.2(11) . . ?
C161 N26 C153 110.9(11) . . ?
C149 N26 C153 110.8(12) . . ?
C161 N26 C157 111.3(13) . . ?
C149 N26 C157 110.1(12) . . ?
C153 N26 C157 106.6(11) . . ?
C165 N27 C173 111(2) . . ?
C165 N27 C177 108.8(18) . . ?
C173 N27 C177 109.7(17) . . ?
C165 N27 C169 105.6(17) . . ?
C173 N27 C169 108.7(18) . . ?
C177 N27 C169 113(2) . . ?
C3 C1 C2 122.9(15) . . ?
C3 C1 S1 120.6(13) . . ?
C2 C1 S1 116.5(13) . . ?
N1 C2 C1 176(2) . . ?
C1 C3 C4 116.8(17) . . ?
C1 C3 S2 126.3(12) . . ?
C4 C3 S2 116.8(15) . . ?
N2 C4 C3 179(2) . . ?
C7 C5 C6 118.5(14) . . ?
C7 C5 S3 124.0(11) . . ?
C6 C5 S3 117.5(11) . . ?
C5 C7 C8 118.7(13) . . ?
C5 C7 S4 124.1(11) . . ?
C8 C7 S4 117.2(10) . . ?
N3 C6 C5 177.2(19) . . ?
N4 C8 C7 177(2) . . ?
C11 C9 C10 120.8(12) . . ?
C11 C9 S5 123.8(11) . . ?
C10 C9 S5 115.4(10) . . ?
N5 C10 C9 178.6(16) . . ?
C9 C11 C12 118.4(12) . . ?
C9 C11 S6 124.9(12) . . ?
C12 C11 S6 116.4(11) . . ?
N6 C12 C11 178.6(16) . . ?
C15 C13 C14 113.7(13) . . ?
C15 C13 S7 130.5(11) . . ?
C14 C13 S7 115.8(11) . . ?
C13 C15 C16 125.7(14) . . ?
C13 C15 S8 119.6(11) . . ?
C16 C15 S8 114.7(11) . . ?
N7 C14 C13 173.1(17) . . ?
N8 C16 C15 177.7(17) . . ?
C19 C17 C18 119.3(12) . . ?
C19 C17 S10 124.5(11) . . ?
C18 C17 S10 116.1(11) . . ?
C17 C19 C20 119.4(12) . . ?
C17 C19 S9 125.4(11) . . ?
C20 C19 S9 115.2(10) . . ?
N10 C18 C17 175.4(15) . . ?
N9 C20 C19 174.9(15) . . ?
C23 C21 C22 120.6(11) . . ?
C23 C21 S12 125.1(11) . . ?
C22 C21 S12 114.1(9) . . ?
C21 C23 C24 119.1(12) . . ?
C21 C23 S11 124.0(10) . . ?
C24 C23 S11 116.8(9) . . ?
N12 C22 C21 178.9(16) . . ?
N11 C24 C23 178.8(15) . . ?
C27 C25 C26 118.7(16) . . ?
C27 C25 S13 121.7(14) . . ?
C26 C25 S13 118.9(17) . . ?
C25 C27 C28 118.1(16) . . ?
C25 C27 S14 126.7(13) . . ?
C28 C27 S14 114.9(14) . . ?
N13 C26 C25 179(3) . . ?
N14 C28 C27 176(2) . . ?
C31 C29 C30 117.7(14) . . ?
C31 C29 S15 126.1(12) . . ?
C30 C29 S15 116.1(11) . . ?
C29 C31 C32 118.3(15) . . ?
C29 C31 S16 124.6(12) . . ?
C32 C31 S16 117.0(13) . . ?
N15 C30 C29 177(2) . . ?
N16 C32 C31 176(2) . . ?
C35 C33 C34 124.6(14) . . ?
C35 C33 S17 122.2(11) . . ?
C34 C33 S17 113.1(11) . . ?
C33 C35 C36 117.8(12) . . ?
C33 C35 S18 127.3(13) . . ?
C36 C35 S18 114.9(12) . . ?
N17 C34 C33 179(2) . . ?
N18 C36 C35 175.7(19) . . ?
N19 C37 C38 116.4(12) . . ?
N19 C37 H37A 108.1 . . ?
C38 C37 H37A 108.2 . . ?
N19 C37 H37B 108.2 . . ?
C38 C37 H37B 108.2 . . ?
H37A C37 H37B 107.3 . . ?
C39 C38 C37 111.8(13) . . ?
C39 C38 H38A 109.2 . . ?
C37 C38 H38A 109.3 . . ?
C39 C38 H38B 109.3 . . ?
C37 C38 H38B 109.2 . . ?
H38A C38 H38B 107.9 . . ?
C40 C39 C38 112.5(14) . . ?
C40 C39 H39A 109.0 . . ?
C38 C39 H39A 109.1 . . ?
C40 C39 H39B 109.1 . . ?
C38 C39 H39B 109.1 . . ?
H39A C39 H39B 107.8 . . ?
C39 C40 H40A 109.4 . . ?
C39 C40 H40B 109.5 . . ?
H40A C40 H40B 109.5 . . ?
C39 C40 H40C 109.5 . . ?
H40A C40 H40C 109.5 . . ?
H40B C40 H40C 109.5 . . ?
N19 C41 C42 117.0(14) . . ?
N19 C41 H41A 108.1 . . ?
C42 C41 H41A 108.0 . . ?
N19 C41 H41B 108.1 . . ?
C42 C41 H41B 108.1 . . ?
H41A C41 H41B 107.3 . . ?
C41 C42 C43 102(2) . . ?
C41 C42 H42A 111.2 . . ?
C43 C42 H42A 111.3 . . ?
C41 C42 H42B 111.3 . . ?
C43 C42 H42B 111.2 . . ?
H42A C42 H42B 109.2 . . ?
C44 C43 C42 111(3) . . ?
C44 C43 H43A 109.3 . . ?
C42 C43 H43A 109.3 . . ?
C44 C43 H43B 109.4 . . ?
C42 C43 H43B 109.4 . . ?
H43A C43 H43B 108.0 . . ?
C43 C44 H44A 109.4 . . ?
C43 C44 H44B 109.6 . . ?
H44A C44 H44B 109.5 . . ?
C43 C44 H44C 109.5 . . ?
H44A C44 H44C 109.5 . . ?
H44B C44 H44C 109.5 . . ?
N19 C45 C46 120.0(13) . . ?
N19 C45 H45A 107.3 . . ?
C46 C45 H45A 107.3 . . ?
N19 C45 H45B 107.4 . . ?
C46 C45 H45B 107.3 . . ?
H45A C45 H45B 106.9 . . ?
C47 C46 C45 114.5(15) . . ?
C47 C46 H46A 108.7 . . ?
C45 C46 H46A 108.7 . . ?
C47 C46 H46B 108.6 . . ?
C45 C46 H46B 108.6 . . ?
H46A C46 H46B 107.6 . . ?
C46 C47 C48 113.8(18) . . ?
C46 C47 H47A 108.8 . . ?
C48 C47 H47A 108.8 . . ?
C46 C47 H47B 108.8 . . ?
C48 C47 H47B 108.9 . . ?
H47A C47 H47B 107.7 . . ?
C47 C48 H48A 109.6 . . ?
C47 C48 H48B 109.4 . . ?
H48A C48 H48B 109.5 . . ?
C47 C48 H48C 109.4 . . ?
H48A C48 H48C 109.5 . . ?
H48B C48 H48C 109.5 . . ?
N19 C49 C50 118.4(11) . . ?
N19 C49 H49A 107.7 . . ?
C50 C49 H49A 107.7 . . ?
N19 C49 H49B 107.8 . . ?
C50 C49 H49B 107.8 . . ?
H49A C49 H49B 107.1 . . ?
C51 C50 C49 111.1(11) . . ?
C51 C50 H50A 109.4 . . ?
C49 C50 H50A 109.4 . . ?
C51 C50 H50B 109.5 . . ?
C49 C50 H50B 109.4 . . ?
H50A C50 H50B 108.0 . . ?
C50 C51 C52 116.4(12) . . ?
C50 C51 H51A 108.2 . . ?
C52 C51 H51A 108.2 . . ?
C50 C51 H51B 108.1 . . ?
C52 C51 H51B 108.1 . . ?
H51A C51 H51B 107.3 . . ?
C51 C52 H52A 109.4 . . ?
C51 C52 H52B 109.5 . . ?
H52A C52 H52B 109.5 . . ?
C51 C52 H52C 109.5 . . ?
H52A C52 H52C 109.5 . . ?
H52B C52 H52C 109.5 . . ?
C54 C53 N20 118.6(12) . . ?
C54 C53 H53A 107.7 . . ?
N20 C53 H53A 107.7 . . ?
C54 C53 H53B 107.7 . . ?
N20 C53 H53B 107.6 . . ?
H53A C53 H53B 107.1 . . ?
C55 C54 C53 112.9(12) . . ?
C55 C54 H54A 109.0 . . ?
C53 C54 H54A 109.0 . . ?
C55 C54 H54B 109.0 . . ?
C53 C54 H54B 109.0 . . ?
H54A C54 H54B 107.8 . . ?
C54 C55 C56 112.2(13) . . ?
C54 C55 H55A 109.1 . . ?
C56 C55 H55A 109.2 . . ?
C54 C55 H55B 109.2 . . ?
C56 C55 H55B 109.1 . . ?
H55A C55 H55B 107.9 . . ?
C55 C56 H56A 109.5 . . ?
C55 C56 H56B 109.4 . . ?
H56A C56 H56B 109.5 . . ?
C55 C56 H56C 109.5 . . ?
H56A C56 H56C 109.5 . . ?
H56B C56 H56C 109.5 . . ?
C58 C57 N20 114.6(10) . . ?
C58 C57 H57A 108.6 . . ?
N20 C57 H57A 108.6 . . ?
C58 C57 H57B 108.6 . . ?
N20 C57 H57B 108.6 . . ?
H57A C57 H57B 107.6 . . ?
C57 C58 C59 106.6(11) . . ?
C57 C58 H58A 110.4 . . ?
C59 C58 H58A 110.4 . . ?
C57 C58 H58B 110.4 . . ?
C59 C58 H58B 110.5 . . ?
H58A C58 H58B 108.6 . . ?
C60 C59 C58 110.8(14) . . ?
C60 C59 H59A 109.5 . . ?
C58 C59 H59A 109.5 . . ?
C60 C59 H59B 109.5 . . ?
C58 C59 H59B 109.5 . . ?
H59A C59 H59B 108.1 . . ?
C59 C60 H60A 109.5 . . ?
C59 C60 H60B 109.5 . . ?
H60A C60 H60B 109.5 . . ?
C59 C60 H60C 109.5 . . ?
H60A C60 H60C 109.5 . . ?
H60B C60 H60C 109.5 . . ?
N20 C61 C62 117.8(11) . . ?
N20 C61 H61A 107.8 . . ?
C62 C61 H61A 107.9 . . ?
N20 C61 H61B 107.9 . . ?
C62 C61 H61B 107.8 . . ?
H61A C61 H61B 107.2 . . ?
C63 C62 C61 114.3(13) . . ?
C63 C62 H62A 108.7 . . ?
C61 C62 H62A 108.7 . . ?
C63 C62 H62B 108.7 . . ?
C61 C62 H62B 108.7 . . ?
H62A C62 H62B 107.6 . . ?
C62 C63 C64 109.0(14) . . ?
C62 C63 H63A 109.9 . . ?
C64 C63 H63A 109.9 . . ?
C62 C63 H63B 109.9 . . ?
C64 C63 H63B 109.9 . . ?
H63A C63 H63B 108.3 . . ?
C63 C64 H64A 109.4 . . ?
C63 C64 H64B 109.5 . . ?
H64A C64 H64B 109.5 . . ?
C63 C64 H64C 109.5 . . ?
H64A C64 H64C 109.5 . . ?
H64B C64 H64C 109.5 . . ?
N20 C65 C66 115.2(10) . . ?
N20 C65 H65A 108.4 . . ?
C66 C65 H65A 108.4 . . ?
N20 C65 H65B 108.5 . . ?
C66 C65 H65B 108.6 . . ?
H65A C65 H65B 107.5 . . ?
C65 C66 C67 109.5(11) . . ?
C65 C66 H66A 109.7 . . ?
C67 C66 H66A 109.7 . . ?
C65 C66 H66B 109.9 . . ?
C67 C66 H66B 109.8 . . ?
H66A C66 H66B 108.2 . . ?
C68 C67 C66 110.5(12) . . ?
C68 C67 H67A 109.6 . . ?
C66 C67 H67A 109.6 . . ?
C68 C67 H67B 109.5 . . ?
C66 C67 H67B 109.5 . . ?
H67A C67 H67B 108.1 . . ?
C67 C68 H68A 109.5 . . ?
C67 C68 H68B 109.5 . . ?
H68A C68 H68B 109.5 . . ?
C67 C68 H68C 109.4 . . ?
H68A C68 H68C 109.5 . . ?
H68B C68 H68C 109.5 . . ?
C70 C69 N21 115.6(15) . . ?
C70 C69 H69A 108.2 . . ?
N21 C69 H69A 108.1 . . ?
C70 C69 H69B 108.6 . . ?
N21 C69 H69B 108.6 . . ?
H69A C69 H69B 107.5 . . ?
C69 C70 C71 111.1(17) . . ?
C69 C70 H70A 109.6 . . ?
C71 C70 H70A 109.4 . . ?
C69 C70 H70B 109.2 . . ?
C71 C70 H70B 109.4 . . ?
H70A C70 H70B 108.1 . . ?
C72 C71 C70 102(4) . . ?
C72 C71 H71A 108.6 . . ?
C70 C71 H71A 111.7 . . ?
C72 C71 H71B 113.4 . . ?
C70 C71 H71B 111.5 . . ?
H71A C71 H71B 109.3 . . ?
C71 C72 H72A 109.5 . . ?
C71 C72 H72B 114.5 . . ?
H72A C72 H72B 104.0 . . ?
C71 C72 H72C 114.6 . . ?
H72A C72 H72C 108.2 . . ?
H72B C72 H72C 105.2 . . ?
N21 C73 C74 113.4(13) . . ?
N21 C73 H73A 108.9 . . ?
C74 C73 H73A 108.9 . . ?
N21 C73 H73B 108.9 . . ?
C74 C73 H73B 108.9 . . ?
H73A C73 H73B 107.7 . . ?
C73 C74 C75 106.3(16) . . ?
C73 C74 H74A 110.4 . . ?
C75 C74 H74A 110.5 . . ?
C73 C74 H74B 110.5 . . ?
C75 C74 H74B 110.4 . . ?
H74A C74 H74B 108.7 . . ?
C76 C75 C74 110.5(19) . . ?
C76 C75 H75A 109.6 . . ?
C74 C75 H75A 109.5 . . ?
C76 C75 H75B 109.5 . . ?
C74 C75 H75B 109.6 . . ?
H75A C75 H75B 108.1 . . ?
C75 C76 H76A 109.6 . . ?
C75 C76 H76B 109.6 . . ?
H76A C76 H76B 109.4 . . ?
C75 C76 H76C 109.5 . . ?
H76A C76 H76C 109.4 . . ?
H76B C76 H76C 109.4 . . ?
C78 C77 N21 116.9(17) . . ?
C78 C77 H77A 108.1 . . ?
N21 C77 H77A 108.1 . . ?
C78 C77 H77B 108.1 . . ?
N21 C77 H77B 108.0 . . ?
H77A C77 H77B 107.3 . . ?
C77 C78 C79 114.5(17) . . ?
C77 C78 H78A 108.6 . . ?
C79 C78 H78A 108.6 . . ?
C77 C78 H78B 108.7 . . ?
C79 C78 H78B 108.6 . . ?
H78A C78 H78B 107.6 . . ?
C80 C79 C78 111.0(18) . . ?
C80 C79 H79A 109.5 . . ?
C78 C79 H79A 109.4 . . ?
C80 C79 H79B 109.4 . . ?
C78 C79 H79B 109.4 . . ?
H79A C79 H79B 108.0 . . ?
C79 C80 H80A 109.5 . . ?
C79 C80 H80B 109.5 . . ?
H80A C80 H80B 109.5 . . ?
C79 C80 H80C 109.4 . . ?
H80A C80 H80C 109.5 . . ?
H80B C80 H80C 109.5 . . ?
C82 C81 N21 114.7(12) . . ?
C82 C81 H81A 108.6 . . ?
N21 C81 H81A 108.6 . . ?
C82 C81 H81B 108.5 . . ?
N21 C81 H81B 108.6 . . ?
H81A C81 H81B 107.6 . . ?
C81 C82 C83 108.6(13) . . ?
C81 C82 H82A 109.9 . . ?
C83 C82 H82A 110.0 . . ?
C81 C82 H82B 110.0 . . ?
C83 C82 H82B 109.9 . . ?
H82A C82 H82B 108.4 . . ?
C84 C83 C82 111.0(15) . . ?
C84 C83 H83A 109.5 . . ?
C82 C83 H83A 109.4 . . ?
C84 C83 H83B 109.4 . . ?
C82 C83 H83B 109.5 . . ?
H83A C83 H83B 108.0 . . ?
C83 C84 H84A 109.5 . . ?
C83 C84 H84B 109.4 . . ?
H84A C84 H84B 109.5 . . ?
C83 C84 H84C 109.5 . . ?
H84A C84 H84C 109.5 . . ?
H84B C84 H84C 109.5 . . ?
N22 C85 C86 115.5(12) . . ?
N22 C85 H85A 108.4 . . ?
C86 C85 H85A 108.4 . . ?
N22 C85 H85B 108.4 . . ?
C86 C85 H85B 108.4 . . ?
H85A C85 H85B 107.5 . . ?
C85 C86 C87 110.1(14) . . ?
C85 C86 H86A 109.6 . . ?
C87 C86 H86A 109.6 . . ?
C85 C86 H86B 109.6 . . ?
C87 C86 H86B 109.7 . . ?
H86A C86 H86B 108.1 . . ?
C88 C87 C86 111.4(15) . . ?
C88 C87 H87A 109.5 . . ?
C86 C87 H87A 109.4 . . ?
C88 C87 H87B 109.2 . . ?
C86 C87 H87B 109.3 . . ?
H87A C87 H87B 108.0 . . ?
C87 C88 H88A 109.5 . . ?
C87 C88 H88B 109.6 . . ?
H88A C88 H88B 109.5 . . ?
C87 C88 H88C 109.3 . . ?
H88A C88 H88C 109.5 . . ?
H88B C88 H88C 109.5 . . ?
C90 C89 N22 116.1(12) . . ?
C90 C89 H89A 108.3 . . ?
N22 C89 H89A 108.3 . . ?
C90 C89 H89B 108.3 . . ?
N22 C89 H89B 108.2 . . ?
H89A C89 H89B 107.4 . . ?
C89 C90 C91 111.5(14) . . ?
C89 C90 H90A 109.3 . . ?
C91 C90 H90A 109.3 . . ?
C89 C90 H90B 109.4 . . ?
C91 C90 H90B 109.3 . . ?
H90A C90 H90B 108.0 . . ?
C92 C91 C90 110.0(15) . . ?
C92 C91 H91A 109.7 . . ?
C90 C91 H91A 109.7 . . ?
C92 C91 H91B 109.6 . . ?
C90 C91 H91B 109.6 . . ?
H91A C91 H91B 108.1 . . ?
C91 C92 H92A 109.5 . . ?
C91 C92 H92B 109.4 . . ?
H92A C92 H92B 109.5 . . ?
C91 C92 H92C 109.5 . . ?
H92A C92 H92C 109.5 . . ?
H92B C92 H92C 109.5 . . ?
N22 C93 C94 115.3(12) . . ?
N22 C93 H93A 108.5 . . ?
C94 C93 H93A 108.4 . . ?
N22 C93 H93B 108.4 . . ?
C94 C93 H93B 108.4 . . ?
H93A C93 H93B 107.5 . . ?
C93 C94 C95 111.7(13) . . ?
C93 C94 H94A 109.3 . . ?
C95 C94 H94A 109.2 . . ?
C93 C94 H94B 109.3 . . ?
C95 C94 H94B 109.3 . . ?
H94A C94 H94B 108.0 . . ?
C94 C95 C96 111.1(13) . . ?
C94 C95 H95A 109.4 . . ?
C96 C95 H95A 109.4 . . ?
C94 C95 H95B 109.5 . . ?
C96 C95 H95B 109.4 . . ?
H95A C95 H95B 108.0 . . ?
C95 C96 H96A 109.4 . . ?
C95 C96 H96B 109.5 . . ?
H96A C96 H96B 109.5 . . ?
C95 C96 H96C 109.5 . . ?
H96A C96 H96C 109.5 . . ?
H96B C96 H96C 109.5 . . ?
C98 C97 N22 114.0(13) . . ?
C98 C97 H97A 108.7 . . ?
N22 C97 H97A 108.7 . . ?
C98 C97 H97B 108.8 . . ?
N22 C97 H97B 108.7 . . ?
H97A C97 H97B 107.6 . . ?
C97 C98 C99 107.4(14) . . ?
C97 C98 H98A 110.3 . . ?
C99 C98 H98A 110.3 . . ?
C97 C98 H98B 110.2 . . ?
C99 C98 H98B 110.1 . . ?
H98A C98 H98B 108.5 . . ?
C100 C99 C98 113.6(16) . . ?
C100 C99 H99A 108.7 . . ?
C98 C99 H99A 108.8 . . ?
C100 C99 H99B 109.0 . . ?
C98 C99 H99B 109.0 . . ?
H99A C99 H99B 107.7 . . ?
C99 C100 H10U 109.3 . . ?
C99 C100 H10V 109.5 . . ?
H10U C100 H10V 109.5 . . ?
C99 C100 H10W 109.6 . . ?
H10U C100 H10W 109.5 . . ?
H10V C100 H10W 109.5 . . ?
N23 C101 C102 114.8(13) . . ?
N23 C101 H10A 108.6 . . ?
C102 C101 H10A 108.6 . . ?
N23 C101 H10B 108.6 . . ?
C102 C101 H10B 108.5 . . ?
H10A C101 H10B 107.6 . . ?
C101 C102 C103 112.7(15) . . ?
C101 C102 H10C 109.1 . . ?
C103 C102 H10C 109.2 . . ?
C101 C102 H10D 109.0 . . ?
C103 C102 H10D 109.0 . . ?
H10C C102 H10D 107.8 . . ?
C104 C103 C102 113.1(19) . . ?
C104 C103 H10E 109.0 . . ?
C102 C103 H10E 109.0 . . ?
C104 C103 H10F 108.9 . . ?
C102 C103 H10F 108.9 . . ?
H10E C103 H10F 107.8 . . ?
C103 C104 H10G 109.5 . . ?
C103 C104 H10H 109.5 . . ?
H10G C104 H10H 109.5 . . ?
C103 C104 H10I 109.4 . . ?
H10G C104 H10I 109.5 . . ?
H10H C104 H10I 109.5 . . ?
N23 C105 C106 116.6(11) . . ?
N23 C105 H10J 108.1 . . ?
C106 C105 H10J 108.1 . . ?
N23 C105 H10K 108.2 . . ?
C106 C105 H10K 108.1 . . ?
H10J C105 H10K 107.3 . . ?
C105 C106 C107 108.5(12) . . ?
C105 C106 H10L 110.0 . . ?
C107 C106 H10L 110.0 . . ?
C105 C106 H10M 110.0 . . ?
C107 C106 H10M 110.0 . . ?
H10L C106 H10M 108.4 . . ?
C108 C107 C106 109.3(14) . . ?
C108 C107 H10N 109.8 . . ?
C106 C107 H10N 109.8 . . ?
C108 C107 H10O 109.8 . . ?
C106 C107 H10O 109.8 . . ?
H10N C107 H10O 108.3 . . ?
C107 C108 H10P 109.5 . . ?
C107 C108 H10Q 109.5 . . ?
H10P C108 H10Q 109.5 . . ?
C107 C108 H10R 109.4 . . ?
H10P C108 H10R 109.5 . . ?
H10Q C108 H10R 109.5 . . ?
C110 C109 N23 115.1(13) . . ?
C110 C109 H10S 108.5 . . ?
N23 C109 H10S 108.5 . . ?
C110 C109 H10T 108.5 . . ?
N23 C109 H10T 108.5 . . ?
H10S C109 H10T 107.5 . . ?
C109 C110 C111 109.1(12) . . ?
C109 C110 H11G 109.9 . . ?
C111 C110 H11G 109.9 . . ?
C109 C110 H11H 109.9 . . ?
C111 C110 H11H 109.9 . . ?
H11G C110 H11H 108.3 . . ?
C112 C111 C110 109.8(15) . . ?
C112 C111 H11I 109.8 . . ?
C110 C111 H11I 109.7 . . ?
C112 C111 H11J 109.7 . . ?
C110 C111 H11J 109.7 . . ?
H11I C111 H11J 108.2 . . ?
C111 C112 H11K 109.5 . . ?
C111 C112 H11L 109.4 . . ?
H11K C112 H11L 109.5 . . ?
C111 C112 H11M 109.4 . . ?
H11K C112 H11M 109.5 . . ?
H11L C112 H11M 109.5 . . ?
N23 C113 C114 112.5(12) . . ?
N23 C113 H11N 109.0 . . ?
C114 C113 H11N 109.0 . . ?
N23 C113 H11O 109.2 . . ?
C114 C113 H11O 109.2 . . ?
H11N C113 H11O 107.8 . . ?
C115 C114 C113 110.2(16) . . ?
C115 C114 H11P 109.6 . . ?
C113 C114 H11P 109.7 . . ?
C115 C114 H11Q 109.7 . . ?
C113 C114 H11Q 109.5 . . ?
H11P C114 H11Q 108.1 . . ?
C114 C115 C116 120(2) . . ?
C114 C115 H11R 107.3 . . ?
C116 C115 H11R 107.3 . . ?
C114 C115 H11S 107.4 . . ?
C116 C115 H11S 107.4 . . ?
H11R C115 H11S 106.9 . . ?
C115 C116 H11T 109.6 . . ?
C115 C116 H11U 109.4 . . ?
H11T C116 H11U 109.5 . . ?
C115 C116 H11V 109.5 . . ?
H11T C116 H11V 109.5 . . ?
H11U C116 H11V 109.5 . . ?
N24 C117 C118 116.4(15) . . ?
N24 C117 H11A 108.2 . . ?
C118 C117 H11A 108.3 . . ?
N24 C117 H11B 108.2 . . ?
C118 C117 H11B 108.1 . . ?
H11A C117 H11B 107.3 . . ?
C119 C118 C117 108(2) . . ?
C119 C118 H11C 110.0 . . ?
C117 C118 H11C 110.0 . . ?
C119 C118 H11D 110.2 . . ?
C117 C118 H11D 110.1 . . ?
H11C C118 H11D 108.4 . . ?
C120 C119 C118 121(4) . . ?
C120 C119 H11E 107.0 . . ?
C118 C119 H11E 106.8 . . ?
C120 C119 H11F 107.4 . . ?
C118 C119 H11F 107.1 . . ?
H11E C119 H11F 106.8 . . ?
C119 C120 H12A 109.8 . . ?
C119 C120 H12B 109.1 . . ?
H12A C120 H12B 109.5 . . ?
C119 C120 H12C 109.6 . . ?
H12A C120 H12C 109.5 . . ?
H12B C120 H12C 109.5 . . ?
N24 C121 C122 116.7(14) . . ?
N24 C121 H12D 108.1 . . ?
C122 C121 H12D 108.1 . . ?
N24 C121 H12E 108.1 . . ?
C122 C121 H12E 108.1 . . ?
H12D C121 H12E 107.3 . . ?
C121 C122 C182 108.4(16) . . ?
C121 C122 H12F 110.0 . . ?
C182 C122 H12F 110.0 . . ?
C121 C122 H12G 110.0 . . ?
C182 C122 H12G 110.1 . . ?
H12F C122 H12G 108.4 . . ?
C126 C125 N24 117.8(16) . . ?
C126 C125 H12I 108.0 . . ?
N24 C125 H12I 107.9 . . ?
C126 C125 H12J 107.8 . . ?
N24 C125 H12J 107.8 . . ?
H12I C125 H12J 107.2 . . ?
C125 C126 C127 116.5(18) . . ?
C125 C126 H12K 108.1 . . ?
C127 C126 H12K 108.1 . . ?
C125 C126 H12L 108.3 . . ?
C127 C126 H12L 108.2 . . ?
H12K C126 H12L 107.3 . . ?
C126 C127 C128 109.8(17) . . ?
C126 C127 H12M 109.7 . . ?
C128 C127 H12M 109.8 . . ?
C126 C127 H12N 109.7 . . ?
C128 C127 H12N 109.7 . . ?
H12M C127 H12N 108.2 . . ?
C127 C128 H12O 109.4 . . ?
C127 C128 H12P 109.4 . . ?
H12O C128 H12P 109.5 . . ?
C127 C128 H12Q 109.6 . . ?
H12O C128 H12Q 109.5 . . ?
H12P C128 H12Q 109.5 . . ?
C130 C129 N24 115.6(17) . . ?
C130 C129 H12R 108.4 . . ?
N24 C129 H12R 108.4 . . ?
C130 C129 H12S 108.4 . . ?
N24 C129 H12S 108.4 . . ?
H12R C129 H12S 107.4 . . ?
C129 C130 C131 107.4(17) . . ?
C129 C130 H13A 110.2 . . ?
C131 C130 H13A 110.2 . . ?
C129 C130 H13B 110.3 . . ?
C131 C130 H13B 110.2 . . ?
H13A C130 H13B 108.5 . . ?
C132 C131 C130 107.8(19) . . ?
C132 C131 H13C 110.1 . . ?
C130 C131 H13C 110.1 . . ?
C132 C131 H13D 110.2 . . ?
C130 C131 H13D 110.2 . . ?
H13C C131 H13D 108.5 . . ?
C131 C132 H13E 109.4 . . ?
C131 C132 H13F 109.5 . . ?
H13E C132 H13F 109.5 . . ?
C131 C132 H13G 109.5 . . ?
H13E C132 H13G 109.5 . . ?
H13F C132 H13G 109.5 . . ?
C134 C133 N25 116.4(17) . . ?
C134 C133 H13H 108.2 . . ?
N25 C133 H13H 108.2 . . ?
C134 C133 H13I 108.2 . . ?
N25 C133 H13I 108.2 . . ?
H13H C133 H13I 107.3 . . ?
C133 C134 C135 105.3(16) . . ?
C133 C134 H13J 110.7 . . ?
C135 C134 H13J 110.7 . . ?
C133 C134 H13K 110.7 . . ?
C135 C134 H13K 110.7 . . ?
H13J C134 H13K 108.8 . . ?
C136 C135 C134 106.5(15) . . ?
C136 C135 H13L 110.5 . . ?
C134 C135 H13L 110.4 . . ?
C136 C135 H13M 110.4 . . ?
C134 C135 H13M 110.4 . . ?
H13L C135 H13M 108.6 . . ?
C135 C136 H13N 109.5 . . ?
C135 C136 H13O 109.5 . . ?
H13N C136 H13O 109.5 . . ?
C135 C136 H13P 109.4 . . ?
H13N C136 H13P 109.5 . . ?
H13O C136 H13P 109.5 . . ?
C138 C137 N25 119.3(17) . . ?
C138 C137 H13Q 107.5 . . ?
N25 C137 H13Q 107.5 . . ?
C138 C137 H13R 107.4 . . ?
N25 C137 H13R 107.5 . . ?
H13Q C137 H13R 107.0 . . ?
C137 C138 C139 102(2) . . ?
C137 C138 H13S 111.3 . . ?
C139 C138 H13S 111.3 . . ?
C137 C138 H13T 111.4 . . ?
C139 C138 H13T 111.3 . . ?
H13S C138 H13T 109.2 . . ?
C140 C139 C138 109(3) . . ?
C140 C139 H13U 109.8 . . ?
C138 C139 H13U 109.9 . . ?
C140 C139 H13V 110.0 . . ?
C138 C139 H13V 110.1 . . ?
H13U C139 H13V 108.4 . . ?
C139 C140 H14U 109.7 . . ?
C139 C140 H14V 110.0 . . ?
H14U C140 H14V 109.0 . . ?
C139 C140 H14W 109.8 . . ?
H14U C140 H14W 109.1 . . ?
H14V C140 H14W 109.1 . . ?
N25 C141 C142 111.6(11) . . ?
N25 C141 H14J 109.3 . . ?
C142 C141 H14J 109.3 . . ?
N25 C141 H14K 109.3 . . ?
C142 C141 H14K 109.3 . . ?
H14J C141 H14K 108.0 . . ?
C143 C142 C141 107.8(12) . . ?
C143 C142 H14L 110.2 . . ?
C141 C142 H14L 110.2 . . ?
C143 C142 H14M 110.1 . . ?
C141 C142 H14M 110.2 . . ?
H14L C142 H14M 108.5 . . ?
C144 C143 C142 112.0(14) . . ?
C144 C143 H14N 109.3 . . ?
C142 C143 H14N 109.2 . . ?
C144 C143 H14O 109.2 . . ?
C142 C143 H14O 109.2 . . ?
H14N C143 H14O 107.9 . . ?
C143 C144 H14P 109.5 . . ?
C143 C144 H14Q 109.4 . . ?
H14P C144 H14Q 109.5 . . ?
C143 C144 H14R 109.5 . . ?
H14P C144 H14R 109.5 . . ?
H14Q C144 H14R 109.5 . . ?
C146 C145 N25 116.3(17) . . ?
C146 C145 H14A 108.2 . . ?
N25 C145 H14A 108.2 . . ?
C146 C145 H14B 108.2 . . ?
N25 C145 H14B 108.2 . . ?
H14A C145 H14B 107.4 . . ?
C145 C146 C147 109.2(16) . . ?
C145 C146 H14C 109.8 . . ?
C147 C146 H14C 109.8 . . ?
C145 C146 H14D 109.8 . . ?
C147 C146 H14D 109.9 . . ?
H14C C146 H14D 108.3 . . ?
C148 C147 C146 110(2) . . ?
C148 C147 H14E 109.6 . . ?
C146 C147 H14E 109.8 . . ?
C148 C147 H14F 109.8 . . ?
C146 C147 H14F 109.6 . . ?
H14E C147 H14F 108.2 . . ?
C147 C148 H14G 109.5 . . ?
C147 C148 H14H 109.5 . . ?
H14G C148 H14H 109.5 . . ?
C147 C148 H14I 109.4 . . ?
H14G C148 H14I 109.5 . . ?
H14H C148 H14I 109.5 . . ?
C150 C149 N26 116.2(12) . . ?
C150 C149 H14S 108.2 . . ?
N26 C149 H14S 108.3 . . ?
C150 C149 H14T 108.3 . . ?
N26 C149 H14T 108.2 . . ?
H14S C149 H14T 107.4 . . ?
C149 C150 C151 111.7(15) . . ?
C149 C150 H15A 109.3 . . ?
C151 C150 H15A 109.4 . . ?
C149 C150 H15B 109.2 . . ?
C151 C150 H15B 109.2 . . ?
H15A C150 H15B 107.9 . . ?
C152 C151 C150 111.5(16) . . ?
C152 C151 H15C 109.3 . . ?
C150 C151 H15C 109.3 . . ?
C152 C151 H15D 109.4 . . ?
C150 C151 H15D 109.3 . . ?
H15C C151 H15D 108.0 . . ?
C151 C152 H15E 109.4 . . ?
C151 C152 H15F 109.5 . . ?
H15E C152 H15F 109.5 . . ?
C151 C152 H15G 109.5 . . ?
H15E C152 H15G 109.5 . . ?
H15F C152 H15G 109.5 . . ?
C154 C153 N26 115.3(13) . . ?
C154 C153 H15H 108.5 . . ?
N26 C153 H15H 108.5 . . ?
C154 C153 H15I 108.4 . . ?
N26 C153 H15I 108.5 . . ?
H15H C153 H15I 107.5 . . ?
C153 C154 C155 115.9(15) . . ?
C153 C154 H15J 108.3 . . ?
C155 C154 H15J 108.3 . . ?
C153 C154 H15K 108.3 . . ?
C155 C154 H15K 108.4 . . ?
H15J C154 H15K 107.4 . . ?
C156 C155 C154 112.2(16) . . ?
C156 C155 H15L 109.2 . . ?
C154 C155 H15L 109.2 . . ?
C156 C155 H15M 109.1 . . ?
C154 C155 H15M 109.1 . . ?
H15L C155 H15M 107.9 . . ?
C155 C156 H15N 109.5 . . ?
C155 C156 H15O 109.4 . . ?
H15N C156 H15O 109.5 . . ?
C155 C156 H15P 109.5 . . ?
H15N C156 H15P 109.5 . . ?
H15O C156 H15P 109.5 . . ?
C158 C157 N26 115.7(13) . . ?
C158 C157 H15Q 108.3 . . ?
N26 C157 H15Q 108.3 . . ?
C158 C157 H15R 108.4 . . ?
N26 C157 H15R 108.4 . . ?
H15Q C157 H15R 107.4 . . ?
C159 C158 C157 111.6(16) . . ?
C159 C158 H15S 109.3 . . ?
C157 C158 H15S 109.3 . . ?
C159 C158 H15T 109.2 . . ?
C157 C158 H15T 109.3 . . ?
H15S C158 H15T 108.0 . . ?
C158 C159 C160 117.2(19) . . ?
C158 C159 H15U 107.9 . . ?
C160 C159 H15U 108.0 . . ?
C158 C159 H15V 108.0 . . ?
C160 C159 H15V 108.1 . . ?
H15U C159 H15V 107.2 . . ?
C159 C160 H16L 109.6 . . ?
C159 C160 H16M 109.5 . . ?
H16L C160 H16M 109.5 . . ?
C159 C160 H16N 109.4 . . ?
H16L C160 H16N 109.5 . . ?
H16M C160 H16N 109.5 . . ?
N26 C161 C162 115.4(13) . . ?
N26 C161 H16O 108.4 . . ?
C162 C161 H16O 108.5 . . ?
N26 C161 H16P 108.4 . . ?
C162 C161 H16P 108.4 . . ?
H16O C161 H16P 107.5 . . ?
C161 C162 C163 108.3(14) . . ?
C161 C162 H16Q 110.1 . . ?
C163 C162 H16Q 110.1 . . ?
C161 C162 H16R 110.0 . . ?
C163 C162 H16R 110.0 . . ?
H16Q C162 H16R 108.4 . . ?
C164 C163 C162 109.3(16) . . ?
C164 C163 H16S 109.9 . . ?
C162 C163 H16S 109.8 . . ?
C164 C163 H16T 109.8 . . ?
C162 C163 H16T 109.8 . . ?
H16S C163 H16T 108.2 . . ?
C163 C164 H16U 109.5 . . ?
C163 C164 H16V 109.4 . . ?
H16U C164 H16V 109.5 . . ?
C163 C164 H16W 109.5 . . ?
H16U C164 H16W 109.5 . . ?
H16V C164 H16W 109.5 . . ?
N27 C165 C166 123.7(16) . . ?
N27 C165 H16C 106.5 . . ?
C166 C165 H16C 106.4 . . ?
N27 C165 H16D 106.4 . . ?
C166 C165 H16D 106.4 . . ?
H16C C165 H16D 106.5 . . ?
C167 C166 C165 110.8(18) . . ?
C167 C166 H16E 109.4 . . ?
C165 C166 H16E 109.5 . . ?
C167 C166 H16F 109.6 . . ?
C165 C166 H16F 109.5 . . ?
H16E C166 H16F 108.1 . . ?
C166 C167 C168 109(3) . . ?
C166 C167 H16G 110.0 . . ?
C168 C167 H16G 110.1 . . ?
C166 C167 H16H 109.7 . . ?
C168 C167 H16H 109.8 . . ?
H16G C167 H16H 108.3 . . ?
C167 C168 H16I 112.0 . . ?
C167 C168 H16J 112.4 . . ?
H16I C168 H16J 106.6 . . ?
C167 C168 H16K 112.3 . . ?
H16I C168 H16K 106.5 . . ?
H16J C168 H16K 106.5 . . ?
C170 C169 N27 114.4(19) . . ?
C170 C169 H16A 108.7 . . ?
N27 C169 H16A 108.7 . . ?
C170 C169 H16B 108.6 . . ?
N27 C169 H16B 108.7 . . ?
H16A C169 H16B 107.6 . . ?
C171 C170 C169 104(2) . . ?
C171 C170 H17J 111.0 . . ?
C169 C170 H17J 110.9 . . ?
C171 C170 H17K 111.0 . . ?
C169 C170 H17K 110.9 . . ?
H17J C170 H17K 109.0 . . ?
C170 C171 C172 113(2) . . ?
C170 C171 H17L 108.9 . . ?
C172 C171 H17L 109.0 . . ?
C170 C171 H17M 108.9 . . ?
C172 C171 H17M 108.8 . . ?
H17L C171 H17M 107.7 . . ?
C171 C172 H17N 109.4 . . ?
C171 C172 H17O 109.5 . . ?
H17N C172 H17O 109.5 . . ?
C171 C172 H17P 109.5 . . ?
H17N C172 H17P 109.5 . . ?
H17O C172 H17P 109.5 . . ?
N27 C173 C174 115(2) . . ?
N27 C173 H17A 108.6 . . ?
C174 C173 H17A 108.7 . . ?
N27 C173 H17B 108.5 . . ?
C174 C173 H17B 108.4 . . ?
H17A C173 H17B 107.5 . . ?
C175 C174 C173 104(2) . . ?
C175 C174 H17C 110.8 . . ?
C173 C174 H17C 110.9 . . ?
C175 C174 H17D 111.1 . . ?
C173 C174 H17D 111.1 . . ?
H17C C174 H17D 109.0 . . ?
C174 C175 C176 105(2) . . ?
C174 C175 H17E 110.9 . . ?
C176 C175 H17E 110.8 . . ?
C174 C175 H17F 110.6 . . ?
C176 C175 H17F 110.5 . . ?
H17E C175 H17F 108.8 . . ?
C175 C176 H17G 110.1 . . ?
C175 C176 H17H 110.2 . . ?
H17G C176 H17H 108.6 . . ?
C175 C176 H17I 110.6 . . ?
H17G C176 H17I 108.7 . . ?
H17H C176 H17I 108.6 . . ?
C178 C177 N27 120(2) . . ?
C178 C177 H17Q 107.2 . . ?
N27 C177 H17Q 107.2 . . ?
C178 C177 H17R 107.3 . . ?
N27 C177 H17R 107.2 . . ?
H17Q C177 H17R 106.8 . . ?
C177 C178 C179 126(3) . . ?
C177 C178 H17S 105.9 . . ?
C179 C178 H17S 105.9 . . ?
C177 C178 H17T 105.8 . . ?
C179 C178 H17T 105.9 . . ?
H17S C178 H17T 106.2 . . ?
C180 C179 C178 119(3) . . ?
C180 C179 H17U 107.7 . . ?
C178 C179 H17U 107.5 . . ?
C180 C179 H17V 107.5 . . ?
C178 C179 H17V 107.5 . . ?
H17U C179 H17V 107.0 . . ?
C179 C180 H18A 127.2 . . ?
C179 C180 H18B 127.4 . . ?
H18A C180 H18B 87.0 . . ?
C179 C180 H18C 127.0 . . ?
H18A C180 H18C 87.3 . . ?
H18B C180 H18C 87.3 . . ?
C182 C181 H18D 109.1 . . ?
C182 C181 H18E 109.5 . . ?
H18D C181 H18E 109.5 . . ?
C182 C181 H18F 109.8 . . ?
H18D C181 H18F 109.5 . . ?
H18E C181 H18F 109.5 . . ?
C181 C182 C122 138(4) . . ?
C181 C182 H18G 102.8 . . ?
C122 C182 H18G 102.5 . . ?
C181 C182 H18H 102.6 . . ?
C122 C182 H18H 102.5 . . ?
H18G C182 H18H 104.9 . . ?

loop_
_geom_bond_atom_site_label_1
_geom_bond_atom_site_label_2
_geom_bond_distance
_geom_bond_site_symmetry_2
_geom_bond_publ_flag
Cu1 S2 2.218(5) . ?
Cu1 S3 2.234(4) . ?
Cu1 S1 2.278(5) . ?
Cu1 Cu3 2.781(2) . ?
Cu1 Cu2 2.806(2) . ?
Cu2 S4 2.207(5) . ?
Cu2 S5 2.213(4) . ?
Cu2 S3 2.264(4) . ?
Cu2 Cu3 2.759(3) . ?
Cu3 S1 2.205(4) . ?
Cu3 S6 2.214(4) . ?
Cu3 S5 2.260(4) . ?
Cu4 S11 2.228(4) . ?
Cu4 S7 2.244(4) . ?
Cu4 S8 2.281(4) . ?
Cu4 Cu6 2.783(2) . ?
Cu4 Cu5 2.827(2) . ?
Cu5 S10 2.205(4) . ?
Cu5 S8 2.213(3) . ?
Cu5 S9 2.279(4) . ?
Cu5 Cu6 2.665(2) . ?
Cu6 S9 2.206(4) . ?
Cu6 S12 2.225(4) . ?
Cu6 S11 2.259(3) . ?
Cu7 S14 2.228(5) . ?
Cu7 S15 2.234(4) . ?
Cu7 S13 2.269(5) . ?
Cu7 Cu8 2.642(2) . ?
Cu7 Cu9 2.707(3) . ?
Cu8 S17 2.210(4) . ?
Cu8 S16 2.222(5) . ?
Cu8 S15 2.285(4) . ?
Cu8 Cu9 2.936(2) . ?
Cu9 S13 2.224(5) . ?
Cu9 S18 2.224(6) . ?
Cu9 S17 2.279(4) . ?
S1 C1 1.767(15) . ?
S2 C3 1.688(18) . ?
S3 C5 1.731(17) . ?
S4 C7 1.733(14) . ?
S5 C9 1.742(13) . ?
S6 C11 1.723(15) . ?
S7 C13 1.703(15) . ?
S8 C15 1.790(15) . ?
S9 C19 1.756(13) . ?
S10 C17 1.738(13) . ?
S11 C23 1.767(13) . ?
S12 C21 1.757(12) . ?
S13 C25 1.750(19) . ?
S14 C27 1.727(17) . ?
S15 C29 1.751(15) . ?
S16 C31 1.719(15) . ?
S17 C33 1.784(15) . ?
S18 C35 1.729(13) . ?
N1 C2 1.13(2) . ?
N2 C4 1.15(2) . ?
N3 C6 1.157(17) . ?
N4 C8 1.11(2) . ?
N5 C10 1.134(16) . ?
N6 C12 1.107(15) . ?
N7 C14 1.14(2) . ?
N8 C16 1.150(18) . ?
N9 C20 1.124(16) . ?
N10 C18 1.134(15) . ?
N11 C24 1.178(15) . ?
N12 C22 1.133(17) . ?
N13 C26 1.15(2) . ?
N14 C28 1.12(2) . ?
N15 C30 1.135(19) . ?
N16 C32 1.14(2) . ?
N17 C34 1.173(17) . ?
N18 C36 1.12(2) . ?
N19 C37 1.464(17) . ?
N19 C45 1.47(2) . ?
N19 C49 1.509(16) . ?
N19 C41 1.509(19) . ?
N20 C61 1.490(17) . ?
N20 C65 1.525(15) . ?
N20 C57 1.533(16) . ?
N20 C53 1.552(18) . ?
N21 C77 1.48(2) . ?
N21 C73 1.51(2) . ?
N21 C81 1.540(19) . ?
N21 C69 1.58(3) . ?
N22 C93 1.500(18) . ?
N22 C85 1.535(19) . ?
N22 C97 1.535(17) . ?
N22 C89 1.54(2) . ?
N23 C101 1.461(19) . ?
N23 C113 1.490(19) . ?
N23 C105 1.523(19) . ?
N23 C109 1.534(18) . ?
N24 C117 1.50(2) . ?
N24 C125 1.522(19) . ?
N24 C121 1.52(2) . ?
N24 C129 1.55(2) . ?
N25 C141 1.528(18) . ?
N25 C133 1.532(19) . ?
N25 C145 1.544(17) . ?
N25 C137 1.55(2) . ?
N26 C161 1.478(19) . ?
N26 C149 1.528(18) . ?
N26 C153 1.544(18) . ?
N26 C157 1.55(2) . ?
N27 C165 1.48(3) . ?
N27 C173 1.51(3) . ?
N27 C177 1.55(3) . ?
N27 C169 1.55(3) . ?
C1 C3 1.43(2) . ?
C1 C2 1.43(3) . ?
C3 C4 1.45(2) . ?
C5 C7 1.386(18) . ?
C5 C6 1.45(2) . ?
C7 C8 1.46(2) . ?
C9 C11 1.389(19) . ?
C9 C10 1.472(19) . ?
C11 C12 1.45(2) . ?
C13 C15 1.348(19) . ?
C13 C14 1.53(2) . ?
C15 C16 1.36(2) . ?
C17 C19 1.348(19) . ?
C17 C18 1.446(19) . ?
C19 C20 1.485(19) . ?
C21 C23 1.351(16) . ?
C21 C22 1.420(19) . ?
C23 C24 1.409(17) . ?
C25 C27 1.37(3) . ?
C25 C26 1.42(2) . ?
C27 C28 1.49(2) . ?
C29 C31 1.35(2) . ?
C29 C30 1.48(2) . ?
C31 C32 1.45(2) . ?
C33 C35 1.32(2) . ?
C33 C34 1.40(2) . ?
C35 C36 1.49(2) . ?
C37 C38 1.544(19) . ?
C37 H37A 0.9700 . ?
C37 H37B 0.9700 . ?
C38 C39 1.54(2) . ?
C38 H38A 0.9700 . ?
C38 H38B 0.9700 . ?
C39 C40 1.52(2) . ?
C39 H39A 0.9700 . ?
C39 H39B 0.9700 . ?
C40 H40A 0.9600 . ?
C40 H40B 0.9600 . ?
C40 H40C 0.9600 . ?
C41 C42 1.54(3) . ?
C41 H41A 0.9700 . ?
C41 H41B 0.9700 . ?
C42 C43 1.61(3) . ?
C42 H42A 0.9700 . ?
C42 H42B 0.9700 . ?
C43 C44 1.463(14) . ?
C43 H43A 0.9700 . ?
C43 H43B 0.9700 . ?
C44 H44A 0.9600 . ?
C44 H44B 0.9600 . ?
C44 H44C 0.9600 . ?
C45 C46 1.52(2) . ?
C45 H45A 0.9700 . ?
C45 H45B 0.9700 . ?
C46 C47 1.46(2) . ?
C46 H46A 0.9700 . ?
C46 H46B 0.9700 . ?
C47 C48 1.56(3) . ?
C47 H47A 0.9700 . ?
C47 H47B 0.9700 . ?
C48 H48A 0.9600 . ?
C48 H48B 0.9600 . ?
C48 H48C 0.9600 . ?
C49 C50 1.513(17) . ?
C49 H49A 0.9700 . ?
C49 H49B 0.9700 . ?
C50 C51 1.487(18) . ?
C50 H50A 0.9700 . ?
C50 H50B 0.9700 . ?
C51 C52 1.544(17) . ?
C51 H51A 0.9700 . ?
C51 H51B 0.9700 . ?
C52 H52A 0.9600 . ?
C52 H52B 0.9600 . ?
C52 H52C 0.9600 . ?
C53 C54 1.47(2) . ?
C53 H53A 0.9700 . ?
C53 H53B 0.9700 . ?
C54 C55 1.47(2) . ?
C54 H54A 0.9700 . ?
C54 H54B 0.9700 . ?
C55 C56 1.57(2) . ?
C55 H55A 0.9700 . ?
C55 H55B 0.9700 . ?
C56 H56A 0.9600 . ?
C56 H56B 0.9600 . ?
C56 H56C 0.9600 . ?
C57 C58 1.507(17) . ?
C57 H57A 0.9700 . ?
C57 H57B 0.9700 . ?
C58 C59 1.55(2) . ?
C58 H58A 0.9700 . ?
C58 H58B 0.9700 . ?
C59 C60 1.54(2) . ?
C59 H59A 0.9700 . ?
C59 H59B 0.9700 . ?
C60 H60A 0.9600 . ?
C60 H60B 0.9600 . ?
C60 H60C 0.9600 . ?
C61 C62 1.53(2) . ?
C61 H61A 0.9700 . ?
C61 H61B 0.9700 . ?
C62 C63 1.49(2) . ?
C62 H62A 0.9700 . ?
C62 H62B 0.9700 . ?
C63 C64 1.53(2) . ?
C63 H63A 0.9700 . ?
C63 H63B 0.9700 . ?
C64 H64A 0.9600 . ?
C64 H64B 0.9600 . ?
C64 H64C 0.9600 . ?
C65 C66 1.530(19) . ?
C65 H65A 0.9700 . ?
C65 H65B 0.9700 . ?
C66 C67 1.535(18) . ?
C66 H66A 0.9700 . ?
C66 H66B 0.9700 . ?
C67 C68 1.50(2) . ?
C67 H67A 0.9700 . ?
C67 H67B 0.9700 . ?
C68 H68A 0.9600 . ?
C68 H68B 0.9600 . ?
C68 H68C 0.9600 . ?
C69 C70 1.43(3) . ?
C69 H69A 0.9700 . ?
C69 H69B 0.9700 . ?
C70 C71 1.66(3) . ?
C70 H70A 0.9700 . ?
C70 H70B 0.9700 . ?
C71 C72 1.10(4) . ?
C71 H71A 0.9700 . ?
C71 H71B 0.9700 . ?
C72 H72A 0.9771 . ?
C72 H72B 0.9874 . ?
C72 H72C 0.9876 . ?
C73 C74 1.56(2) . ?
C73 H73A 0.9700 . ?
C73 H73B 0.9700 . ?
C74 C75 1.59(3) . ?
C74 H74A 0.9700 . ?
C74 H74B 0.9700 . ?
C75 C76 1.39(3) . ?
C75 H75A 0.9700 . ?
C75 H75B 0.9700 . ?
C76 H76A 0.9610 . ?
C76 H76B 0.9610 . ?
C76 H76C 0.9610 . ?
C77 C78 1.42(3) . ?
C77 H77A 0.9700 . ?
C77 H77B 0.9700 . ?
C78 C79 1.58(2) . ?
C78 H78A 0.9700 . ?
C78 H78B 0.9700 . ?
C79 C80 1.40(2) . ?
C79 H79A 0.9700 . ?
C79 H79B 0.9700 . ?
C80 H80A 0.9600 . ?
C80 H80B 0.9600 . ?
C80 H80C 0.9600 . ?
C81 C82 1.47(2) . ?
C81 H81A 0.9700 . ?
C81 H81B 0.9700 . ?
C82 C83 1.58(2) . ?
C82 H82A 0.9700 . ?
C82 H82B 0.9700 . ?
C83 C84 1.48(2) . ?
C83 H83A 0.9700 . ?
C83 H83B 0.9700 . ?
C84 H84A 0.9600 . ?
C84 H84B 0.9600 . ?
C84 H84C 0.9600 . ?
C85 C86 1.54(2) . ?
C85 H85A 0.9700 . ?
C85 H85B 0.9700 . ?
C86 C87 1.54(2) . ?
C86 H86A 0.9700 . ?
C86 H86B 0.9700 . ?
C87 C88 1.51(2) . ?
C87 H87A 0.9700 . ?
C87 H87B 0.9700 . ?
C88 H88A 0.9600 . ?
C88 H88B 0.9600 . ?
C88 H88C 0.9600 . ?
C89 C90 1.49(2) . ?
C89 H89A 0.9700 . ?
C89 H89B 0.9700 . ?
C90 C91 1.53(2) . ?
C90 H90A 0.9700 . ?
C90 H90B 0.9700 . ?
C91 C92 1.45(2) . ?
C91 H91A 0.9700 . ?
C91 H91B 0.9700 . ?
C92 H92A 0.9600 . ?
C92 H92B 0.9600 . ?
C92 H92C 0.9600 . ?
C93 C94 1.520(19) . ?
C93 H93A 0.9700 . ?
C93 H93B 0.9700 . ?
C94 C95 1.55(2) . ?
C94 H94A 0.9700 . ?
C94 H94B 0.9700 . ?
C95 C96 1.56(2) . ?
C95 H95A 0.9700 . ?
C95 H95B 0.9700 . ?
C96 H96A 0.9600 . ?
C96 H96B 0.9600 . ?
C96 H96C 0.9600 . ?
C97 C98 1.47(2) . ?
C97 H97A 0.9700 . ?
C97 H97B 0.9700 . ?
C98 C99 1.58(2) . ?
C98 H98A 0.9700 . ?
C98 H98B 0.9700 . ?
C99 C100 1.53(2) . ?
C99 H99A 0.9700 . ?
C99 H99B 0.9700 . ?
C100 H10U 0.9600 . ?
C100 H10V 0.9600 . ?
C100 H10W 0.9600 . ?
C101 C102 1.56(2) . ?
C101 H10A 0.9700 . ?
C101 H10B 0.9700 . ?
C102 C103 1.57(3) . ?
C102 H10C 0.9700 . ?
C102 H10D 0.9700 . ?
C103 C104 1.42(3) . ?
C103 H10E 0.9700 . ?
C103 H10F 0.9700 . ?
C104 H10G 0.9600 . ?
C104 H10H 0.9600 . ?
C104 H10I 0.9600 . ?
C105 C106 1.52(2) . ?
C105 H10J 0.9700 . ?
C105 H10K 0.9700 . ?
C106 C107 1.58(2) . ?
C106 H10L 0.9700 . ?
C106 H10M 0.9700 . ?
C107 C108 1.52(2) . ?
C107 H10N 0.9700 . ?
C107 H10O 0.9700 . ?
C108 H10P 0.9600 . ?
C108 H10Q 0.9600 . ?
C108 H10R 0.9600 . ?
C109 C110 1.51(2) . ?
C109 H10S 0.9700 . ?
C109 H10T 0.9700 . ?
C110 C111 1.53(2) . ?
C110 H11G 0.9700 . ?
C110 H11H 0.9700 . ?
C111 C112 1.52(2) . ?
C111 H11I 0.9700 . ?
C111 H11J 0.9700 . ?
C112 H11K 0.9600 . ?
C112 H11L 0.9600 . ?
C112 H11M 0.9600 . ?
C113 C114 1.60(2) . ?
C113 H11N 0.9700 . ?
C113 H11O 0.9700 . ?
C114 C115 1.39(3) . ?
C114 H11P 0.9700 . ?
C114 H11Q 0.9700 . ?
C115 C116 1.45(2) . ?
C115 H11R 0.9700 . ?
C115 H11S 0.9700 . ?
C116 H11T 0.9600 . ?
C116 H11U 0.9600 . ?
C116 H11V 0.9600 . ?
C117 C118 1.54(2) . ?
C117 H11A 0.9700 . ?
C117 H11B 0.9700 . ?
C118 C119 1.42(4) . ?
C118 H11C 0.9700 . ?
C118 H11D 0.9700 . ?
C119 C120 1.29(4) . ?
C119 H11E 0.9700 . ?
C119 H11F 0.9700 . ?
C120 H12A 0.9600 . ?
C120 H12B 0.9600 . ?
C120 H12C 0.9600 . ?
C121 C122 1.530(15) . ?
C121 H12D 0.9700 . ?
C121 H12E 0.9700 . ?
C122 C182 1.554(17) . ?
C122 H12F 0.9700 . ?
C122 H12G 0.9700 . ?
C125 C126 1.49(3) . ?
C125 H12I 0.9700 . ?
C125 H12J 0.9700 . ?
C126 C127 1.51(2) . ?
C126 H12K 0.9700 . ?
C126 H12L 0.9700 . ?
C127 C128 1.57(3) . ?
C127 H12M 0.9700 . ?
C127 H12N 0.9700 . ?
C128 H12O 0.9600 . ?
C128 H12P 0.9600 . ?
C128 H12Q 0.9600 . ?
C129 C130 1.50(3) . ?
C129 H12R 0.9700 . ?
C129 H12S 0.9700 . ?
C130 C131 1.57(2) . ?
C130 H13A 0.9700 . ?
C130 H13B 0.9700 . ?
C131 C132 1.52(3) . ?
C131 H13C 0.9700 . ?
C131 H13D 0.9700 . ?
C132 H13E 0.9600 . ?
C132 H13F 0.9600 . ?
C132 H13G 0.9600 . ?
C133 C134 1.39(2) . ?
C133 H13H 0.9700 . ?
C133 H13I 0.9700 . ?
C134 C135 1.61(2) . ?
C134 H13J 0.9700 . ?
C134 H13K 0.9700 . ?
C135 C136 1.56(3) . ?
C135 H13L 0.9700 . ?
C135 H13M 0.9700 . ?
C136 H13N 0.9600 . ?
C136 H13O 0.9600 . ?
C136 H13P 0.9600 . ?
C137 C138 1.49(3) . ?
C137 H13Q 0.9700 . ?
C137 H13R 0.9700 . ?
C138 C139 1.62(3) . ?
C138 H13S 0.9700 . ?
C138 H13T 0.9700 . ?
C139 C140 1.30(6) . ?
C139 H13U 0.9700 . ?
C139 H13V 0.9700 . ?
C140 H14U 0.9632 . ?
C140 H14V 0.9633 . ?
C140 H14W 0.9633 . ?
C141 C142 1.590(18) . ?
C141 H14J 0.9700 . ?
C141 H14K 0.9700 . ?
C142 C143 1.53(2) . ?
C142 H14L 0.9700 . ?
C142 H14M 0.9700 . ?
C143 C144 1.51(2) . ?
C143 H14N 0.9700 . ?
C143 H14O 0.9700 . ?
C144 H14P 0.9600 . ?
C144 H14Q 0.9600 . ?
C144 H14R 0.9600 . ?
C145 C146 1.44(2) . ?
C145 H14A 0.9700 . ?
C145 H14B 0.9700 . ?
C146 C147 1.65(2) . ?
C146 H14C 0.9700 . ?
C146 H14D 0.9700 . ?
C147 C148 1.47(3) . ?
C147 H14E 0.9700 . ?
C147 H14F 0.9700 . ?
C148 H14G 0.9600 . ?
C148 H14H 0.9600 . ?
C148 H14I 0.9600 . ?
C149 C150 1.47(2) . ?
C149 H14S 0.9700 . ?
C149 H14T 0.9700 . ?
C150 C151 1.53(2) . ?
C150 H15A 0.9700 . ?
C150 H15B 0.9700 . ?
C151 C152 1.47(3) . ?
C151 H15C 0.9700 . ?
C151 H15D 0.9700 . ?
C152 H15E 0.9600 . ?
C152 H15F 0.9600 . ?
C152 H15G 0.9600 . ?
C153 C154 1.46(2) . ?
C153 H15H 0.9700 . ?
C153 H15I 0.9700 . ?
C154 C155 1.54(2) . ?
C154 H15J 0.9700 . ?
C154 H15K 0.9700 . ?
C155 C156 1.50(3) . ?
C155 H15L 0.9700 . ?
C155 H15M 0.9700 . ?
C156 H15N 0.9600 . ?
C156 H15O 0.9600 . ?
C156 H15P 0.9600 . ?
C157 C158 1.51(2) . ?
C157 H15Q 0.9700 . ?
C157 H15R 0.9700 . ?
C158 C159 1.43(2) . ?
C158 H15S 0.9700 . ?
C158 H15T 0.9700 . ?
C159 C160 1.59(3) . ?
C159 H15U 0.9700 . ?
C159 H15V 0.9700 . ?
C160 H16L 0.9600 . ?
C160 H16M 0.9600 . ?
C160 H16N 0.9600 . ?
C161 C162 1.49(2) . ?
C161 H16O 0.9700 . ?
C161 H16P 0.9700 . ?
C162 C163 1.59(2) . ?
C162 H16Q 0.9700 . ?
C162 H16R 0.9700 . ?
C163 C164 1.45(2) . ?
C163 H16S 0.9700 . ?
C163 H16T 0.9700 . ?
C164 H16U 0.9600 . ?
C164 H16V 0.9600 . ?
C164 H16W 0.9600 . ?
C165 C166 1.50(3) . ?
C165 H16C 0.9700 . ?
C165 H16D 0.9700 . ?
C166 C167 1.40(3) . ?
C166 H16E 0.9700 . ?
C166 H16F 0.9700 . ?
C167 C168 1.67(5) . ?
C167 H16G 0.9700 . ?
C167 H16H 0.9700 . ?
C168 H16I 0.9906 . ?
C168 H16J 0.9918 . ?
C168 H16K 0.9916 . ?
C169 C170 1.53(3) . ?
C169 H16A 0.9700 . ?
C169 H16B 0.9700 . ?
C170 C171 1.40(3) . ?
C170 H17J 0.9700 . ?
C170 H17K 0.9700 . ?
C171 C172 1.56(3) . ?
C171 H17L 0.9700 . ?
C171 H17M 0.9700 . ?
C172 H17N 0.9600 . ?
C172 H17O 0.9600 . ?
C172 H17P 0.9600 . ?
C173 C174 1.63(3) . ?
C173 H17A 0.9700 . ?
C173 H17B 0.9700 . ?
C174 C175 1.54(3) . ?
C174 H17C 0.9700 . ?
C174 H17D 0.9700 . ?
C175 C176 1.63(3) . ?
C175 H17E 0.9700 . ?
C175 H17F 0.9700 . ?
C176 H17G 0.9688 . ?
C176 H17H 0.9689 . ?
C176 H17I 0.9692 . ?
C177 C178 1.491(17) . ?
C177 H17Q 0.9700 . ?
C177 H17R 0.9700 . ?
C178 C179 1.59(4) . ?
C178 H17S 0.9700 . ?
C178 H17T 0.9700 . ?
C179 C180 1.51(2) . ?
C179 H17U 0.9700 . ?
C179 H17V 0.9700 . ?
C180 H18A 1.1366 . ?
C180 H18B 1.1391 . ?
C180 H18C 1.1348 . ?
C181 C182 1.47(2) . ?
C181 H18D 0.9600 . ?
C181 H18E 0.9600 . ?
C181 H18F 0.9600 . ?
C182 H18G 0.9700 . ?
C182 H18H 0.9700 . ?
